data_1562578
loop_
_publ_author_name
'Song, Xue-Qin'
'Wang, Li'
'Zhao, Meng-Meng'
'Wang, Xiao-Run'
'Peng, Yun-Qiao'
'Cheng, Guo-Quan'

_publ_section_title
;
 Synthesis, crystal structure and luminescence properties of lanthanide
 coordination polymers with a new semirigid bridging thenylsalicylamide
 ligand
;
_journal_name_full 'Journal of Solid State Chemistry'
_journal_page_first 183
_journal_page_last 189
_journal_paper_doi 10.1016/j.jssc.2013.07.014
_journal_volume 205
_journal_year 2013
_chemical_formula_sum 'C110 H112 N12 O40 S6 Tb2'
_chemical_formula_weight 2752.32
_space_group_IT_number 2
_space_group_name_Hall '-P 1'
_space_group_name_H-M_alt 'P -1'
_symmetry_cell_setting triclinic
_symmetry_space_group_name_H-M 'P -1'
_atom_sites_solution_hydrogens geom
_atom_sites_solution_primary direct
_atom_sites_solution_secondary difmap
_audit_creation_method SHELXL-97
_cell_angle_alpha 98.434(2)
_cell_angle_beta 92.105(2)
_cell_angle_gamma 103.192(3)
_cell_formula_units_Z 2
_cell_length_a 12.5297(16)
_cell_length_b 21.790(3)
_cell_length_c 22.969(3)
_cell_measurement_reflns_used 5198
_cell_measurement_temperature 296(2)
_cell_measurement_theta_max 22.022
_cell_measurement_theta_min 2.349
_cell_volume 6023.5(14)
_computing_cell_refinement 'Bruker SMART'
_computing_data_collection 'Bruker SMART'
_computing_data_reduction 'Bruker SAINT'
_computing_molecular_graphics 'Bruker SHELXTL'
_computing_publication_material 'Bruker SHELXTL'
_computing_structure_refinement 'SHELXL-97 (Sheldrick, 1997)'
_computing_structure_solution 'SHELXS-97 (Sheldrick, 1990)'
_diffrn_ambient_temperature 296(2)
_diffrn_measured_fraction_theta_full 0.982
_diffrn_measured_fraction_theta_max 0.982
_diffrn_measurement_device_type 'CCD area detector'
_diffrn_measurement_method 'phi and omega scans'
_diffrn_radiation_monochromator graphite
_diffrn_radiation_source 'fine-focus sealed tube'
_diffrn_radiation_type MoK\a
_diffrn_radiation_wavelength 0.71073
_diffrn_reflns_av_R_equivalents 0.0474
_diffrn_reflns_av_sigmaI/netI 0.0929
_diffrn_reflns_limit_h_max 14
_diffrn_reflns_limit_h_min -13
_diffrn_reflns_limit_k_max 25
_diffrn_reflns_limit_k_min -25
_diffrn_reflns_limit_l_max 25
_diffrn_reflns_limit_l_min -27
_diffrn_reflns_number 33422
_diffrn_reflns_theta_full 25.02
_diffrn_reflns_theta_max 25.02
_diffrn_reflns_theta_min 1.73
_exptl_absorpt_coefficient_mu 1.357
_exptl_absorpt_correction_T_max 0.7545
_exptl_absorpt_correction_T_min 0.6197
_exptl_absorpt_correction_type multi-scan
_exptl_absorpt_process_details sadabs
_exptl_crystal_colour colorless
_exptl_crystal_density_diffrn 1.518
_exptl_crystal_density_method 'not measured'
_exptl_crystal_description block
_exptl_crystal_F_000 2804
_exptl_crystal_size_max 0.39
_exptl_crystal_size_mid 0.26
_exptl_crystal_size_min 0.22
_refine_diff_density_max 1.934
_refine_diff_density_min -1.239
_refine_diff_density_rms 0.159
_refine_ls_extinction_method none
_refine_ls_goodness_of_fit_ref 1.018
_refine_ls_hydrogen_treatment mixed
_refine_ls_matrix_type fullcycle
_refine_ls_number_parameters 1655
_refine_ls_number_reflns 20887
_refine_ls_number_restraints 14
_refine_ls_restrained_S_all 1.018
_refine_ls_R_factor_all 0.1089
_refine_ls_R_factor_gt 0.0739
_refine_ls_shift/su_max 0.001
_refine_ls_shift/su_mean 0.000
_refine_ls_structure_factor_coef Fsqd
_refine_ls_weighting_details 'calc w=1/[\s^2^(Fo^2^)+(0.1228P)^2^+25.0491P] where P=(Fo^2^+2Fc^2^)/3'
_refine_ls_weighting_scheme calc
_refine_ls_wR_factor_gt 0.1976
_refine_ls_wR_factor_ref 0.2342
_reflns_number_gt 14140
_reflns_number_total 20887
_reflns_threshold_expression >2sigma(I)
_cod_data_source_file JSSC-2013-205-183.cif
_cod_data_source_block 1
_cod_depositor_comments
;
The following automatic conversions were performed:

data item '_symmetry_cell_setting' value 'Triclinic' was changed to
'triclinic' in accordance with the built-in table derived from the
CIF Core dictionary named 'cif_core.dic' version 2.4.5 last updated
on 2014-11-21.

Automatic conversion script
Id: cif_fix_values 8369 2020-08-20 11:38:08Z andrius 
;
_cod_original_cell_volume 6023.5(13)
_cod_original_sg_symbol_H-M P-1
_cod_database_code 1562578

loop_
_symmetry_equiv_pos_as_xyz
'x, y, z'
'-x, -y, -z'

loop_
_atom_site_label
_atom_site_type_symbol
_atom_site_fract_x
_atom_site_fract_y
_atom_site_fract_z
_atom_site_U_iso_or_equiv
_atom_site_adp_type
_atom_site_occupancy
_atom_site_symmetry_multiplicity
_atom_site_calc_flag
_atom_site_refinement_flags
_atom_site_disorder_assembly
_atom_site_disorder_group
Tb1 Tb 0.18471(4) 0.22957(2) 0.183186(19) 0.03777(15) Uani 1 1 d . . .
Tb2 Tb 0.07991(3) 0.23847(2) 0.685645(18) 0.03644(15) Uani 1 1 d . . .
N1 N -0.0171(7) 0.3053(4) 0.3113(4) 0.059(2) Uani 1 1 d . . .
H1 H -0.0333 0.3262 0.3432 0.071 Uiso 1 1 calc R . .
N2 N 0.4713(7) 0.2880(4) 0.3093(3) 0.052(2) Uani 1 1 d . . .
H2 H 0.5097 0.3012 0.3424 0.063 Uiso 1 1 calc R . .
N3 N -0.1034(7) 0.1349(4) 0.0606(4) 0.052(2) Uani 1 1 d . . .
H3 H -0.1665 0.1282 0.0416 0.062 Uiso 1 1 calc R . .
N4 N 0.2649(8) 0.3502(4) 0.1422(4) 0.053(2) Uani 1 1 d . . .
N5 N 0.3132(7) 0.1892(4) 0.0878(3) 0.048(2) Uani 1 1 d . . .
N6 N 0.1175(8) 0.1105(4) 0.2259(4) 0.063(3) Uani 1 1 d . . .
N7 N 0.3589(7) 0.3173(4) 0.8116(4) 0.053(2) Uani 1 1 d . . .
H7 H 0.3967 0.3389 0.8430 0.064 Uiso 1 1 calc R . .
N8 N -0.1503(7) 0.2952(4) 0.8084(3) 0.050(2) Uani 1 1 d . . .
H8 H -0.1749 0.3087 0.8411 0.060 Uiso 1 1 calc R . .
N9 N 0.2762(7) 0.1401(4) 0.5734(4) 0.066(3) Uani 1 1 d . . .
H9 H 0.3274 0.1301 0.5528 0.079 Uiso 1 1 calc R . .
N10 N 0.0868(8) 0.3601(4) 0.6436(4) 0.061(2) Uani 1 1 d . . .
N11 N -0.0928(7) 0.1912(4) 0.5910(4) 0.050(2) Uani 1 1 d . . .
N12 N 0.0871(9) 0.1189(5) 0.7207(4) 0.069(3) Uani 1 1 d . . .
O1 O -0.0707(7) 0.3481(4) 0.4715(4) 0.074(2) Uani 1 1 d . . .
O2 O -0.3944(7) 0.4758(4) 0.4368(4) 0.076(2) Uani 1 1 d . . .
O3 O 0.1101(6) 0.2972(3) 0.2480(3) 0.0508(17) Uani 1 1 d . . .
O4 O 0.0216(5) 0.4212(3) 0.3801(3) 0.0518(18) Uani 1 1 d . . .
O5 O 0.3052(6) 0.2412(3) 0.2660(3) 0.0515(17) Uani 1 1 d . . .
O6 O 0.4860(5) 0.3219(4) 0.4247(3) 0.0527(18) Uani 1 1 d . . .
O7 O -0.6758(6) -0.0770(4) 0.0424(4) 0.074(2) Uani 1 1 d . . .
O8 O 0.0147(5) 0.1988(3) 0.1319(3) 0.0487(17) Uani 1 1 d . . .
O9 O -0.3084(5) 0.1499(3) 0.0725(3) 0.0529(18) Uani 1 1 d . . .
O10 O 0.3212(6) 0.3282(4) 0.1773(3) 0.064(2) Uani 1 1 d . . .
O11 O 0.1728(7) 0.3194(4) 0.1267(3) 0.064(2) Uani 1 1 d . . .
O12 O 0.3081(9) 0.4007(4) 0.1254(5) 0.097(3) Uani 1 1 d . . .
O13 O 0.3552(7) 0.2026(4) 0.1393(4) 0.070(2) Uani 1 1 d . . .
O14 O 0.2158(5) 0.1940(3) 0.0814(3) 0.0535(18) Uani 1 1 d . . .
O15 O 0.3609(7) 0.1718(5) 0.0464(4) 0.078(3) Uani 1 1 d . . .
O16 O 0.1778(7) 0.1172(4) 0.1831(4) 0.073(2) Uani 1 1 d . . .
O17 O 0.0774(6) 0.1578(4) 0.2435(3) 0.062(2) Uani 1 1 d . . .
O18 O 0.0971(11) 0.0622(5) 0.2460(5) 0.114(4) Uani 1 1 d . . .
O19 O 0.4449(7) 0.3592(4) 0.9723(4) 0.072(2) Uani 1 1 d . . .
O20 O 0.8767(7) 0.4674(5) 0.9427(4) 0.082(3) Uani 1 1 d . . .
O21 O 0.2149(5) 0.3071(3) 0.7500(3) 0.0483(17) Uani 1 1 d . . .
O22 O 0.4206(5) 0.4337(3) 0.8782(3) 0.0501(17) Uani 1 1 d . . .
O23 O -0.0249(5) 0.2489(3) 0.7665(3) 0.0468(16) Uani 1 1 d . . .
O24 O 0.8598(6) 0.3163(4) 0.9257(3) 0.0557(19) Uani 1 1 d . . .
O25 O 0.5400(8) -0.1037(4) 0.5450(4) 0.088(3) Uani 1 1 d . . .
O26 O 0.2258(6) 0.2127(3) 0.6367(3) 0.0518(17) Uani 1 1 d . . .
O27 O 0.4906(6) 0.1533(4) 0.5792(4) 0.064(2) Uani 1 1 d . . .
O28 O 0.1573(7) 0.3296(4) 0.6304(3) 0.063(2) Uani 1 1 d . . .
O29 O 0.0144(6) 0.3336(4) 0.6762(3) 0.0575(19) Uani 1 1 d . . .
O30 O 0.0829(9) 0.4100(4) 0.6292(5) 0.098(3) Uani 1 1 d . . .
O31 O 0.0078(6) 0.2035(4) 0.5833(3) 0.0561(18) Uani 1 1 d . . .
O32 O -0.1158(6) 0.2027(4) 0.6432(3) 0.061(2) Uani 1 1 d . . .
O33 O -0.1607(6) 0.1703(4) 0.5509(4) 0.077(2) Uani 1 1 d . . .
O34 O 0.0183(6) 0.1246(3) 0.6815(3) 0.063(2) Uani 1 1 d . . .
O35 O 0.1489(6) 0.1687(3) 0.7471(3) 0.0561(18) Uani 1 1 d . . .
O36 O 0.0953(12) 0.0668(5) 0.7313(6) 0.131(5) Uani 1 1 d . . .
O37 O 0.6099(14) 0.0725(7) 0.7166(7) 0.143(5) Uani 1 1 d . . .
C104 C 0.4182(19) 0.0652(11) 0.6932(10) 0.157(9) Uani 1 1 d . . .
H10A H 0.3715 0.0824 0.7200 0.235 Uiso 1 1 calc R . .
H10B H 0.4112 0.0209 0.6957 0.235 Uiso 1 1 calc R . .
H10C H 0.3971 0.0695 0.6537 0.235 Uiso 1 1 calc R . .
O39 O 0.601(2) 0.0539(11) 0.2003(10) 0.238(12) Uani 1 1 d . . .
C108 C 0.459(2) 0.1049(12) 0.2318(11) 0.179(11) Uani 1 1 d . . .
H10D H 0.4606 0.1435 0.2585 0.269 Uiso 1 1 calc R . .
H10E H 0.4342 0.0688 0.2514 0.269 Uiso 1 1 calc R . .
H10F H 0.4091 0.1020 0.1981 0.269 Uiso 1 1 calc R . .
S1 S -0.2725(6) 0.2230(5) 0.3538(4) 0.106(3) Uani 0.852(14) 1 d P A 1
S2 S 0.7301(6) 0.3753(4) 0.2923(3) 0.092(3) Uani 0.811(12) 1 d P B 1
S3 S -0.1864(3) -0.0255(2) 0.0203(2) 0.0668(17) Uani 0.831(11) 1 d P C 1
S4 S 0.5698(6) 0.2472(3) 0.8523(3) 0.071(2) Uani 0.589(12) 1 d P D 1
S5 S -0.3329(4) 0.3886(3) 0.7908(3) 0.0773(18) Uani 0.875(12) 1 d P E 1
S6 S 0.0877(8) 0.0870(4) 0.4494(5) 0.095(3) Uani 0.577(12) 1 d PU F 1
C20' C -0.254(12) 0.211(10) 0.355(8) 0.11(5) Uani 0.148(14) 1 d P A 2
H20' H -0.2977 0.2389 0.3497 0.127 Uiso 0.148(14) 1 calc PR A 2
C32' C 0.713(10) 0.382(7) 0.284(5) 0.09(4) Uani 0.189(12) 1 d P B 2
H32' H 0.7505 0.3566 0.3018 0.111 Uiso 0.189(12) 1 calc PR B 2
C49' C -0.161(6) -0.026(4) 0.038(4) 0.07(2) Uani 0.169(11) 1 d P C 2
H49' H -0.2064 -0.0230 0.0062 0.080 Uiso 0.169(11) 1 calc PR C 2
C71' C 0.540(3) 0.2288(17) 0.8508(18) 0.071(10) Uani 0.411(12) 1 d P D 2
H71' H 0.6009 0.2584 0.8415 0.085 Uiso 0.411(12) 1 calc PR D 2
C83' C -0.308(12) 0.397(8) 0.782(6) 0.08(4) Uani 0.125(12) 1 d P E 2
H83' H -0.3684 0.3734 0.7976 0.093 Uiso 0.125(12) 1 calc PR E 2
C10A C 0.098(4) 0.0676(19) 0.453(2) 0.095(14) Uani 0.423(12) 1 d P F 2
H10G H 0.0728 0.1044 0.4503 0.114 Uiso 0.423(12) 1 calc PR F 2
C1 C -0.1251(8) 0.4344(5) 0.4416(4) 0.051(2) Uani 1 1 d U . .
C2 C -0.1545(9) 0.3775(6) 0.4629(5) 0.058(3) Uani 1 1 d U . .
C3 C -0.2618(10) 0.3546(6) 0.4758(5) 0.064(3) Uani 1 1 d . . .
H3A H -0.2809 0.3170 0.4917 0.076 Uiso 1 1 calc R . .
C4 C -0.3405(9) 0.3875(6) 0.4652(4) 0.056(3) Uani 1 1 d . . .
C5 C -0.3107(8) 0.4446(6) 0.4445(4) 0.054(3) Uani 1 1 d . . .
C6 C -0.2028(8) 0.4691(5) 0.4326(4) 0.053(3) Uani 1 1 d . . .
H6 H -0.1829 0.5080 0.4189 0.064 Uiso 1 1 calc R . .
C7 C -0.0070(8) 0.4613(5) 0.4307(4) 0.050(3) Uani 1 1 d . . .
H7A H 0.0024 0.5047 0.4228 0.060 Uiso 1 1 calc R . .
H7B H 0.0405 0.4619 0.4651 0.060 Uiso 1 1 calc R . .
C8 C 0.5421(9) 0.3612(6) 0.4779(5) 0.061(3) Uani 1 1 d . . .
H8A H 0.5398 0.3360 0.5096 0.073 Uiso 1 1 calc R . .
H8B H 0.5069 0.3959 0.4900 0.073 Uiso 1 1 calc R . .
C9 C -0.0871(12) 0.2983(7) 0.5031(6) 0.085(4) Uani 1 1 d . . .
H9A H -0.1158 0.3108 0.5400 0.128 Uiso 1 1 calc R . .
H9B H -0.0184 0.2873 0.5104 0.128 Uiso 1 1 calc R . .
H9C H -0.1383 0.2621 0.4810 0.128 Uiso 1 1 calc R . .
C10 C -0.3640(13) 0.5365(7) 0.4194(7) 0.096(5) Uani 1 1 d . . .
H10H H -0.2952 0.5597 0.4399 0.144 Uiso 1 1 calc R . .
H10I H -0.4195 0.5595 0.4289 0.144 Uiso 1 1 calc R . .
H10J H -0.3566 0.5315 0.3776 0.144 Uiso 1 1 calc R . .
C11 C 0.0798(8) 0.3260(5) 0.2924(4) 0.045(2) Uani 1 1 d . . .
C12 C 0.1583(7) 0.3843(4) 0.3267(4) 0.042(2) Uani 1 1 d . . .
C13 C 0.1276(8) 0.4283(5) 0.3706(4) 0.047(2) Uani 1 1 d . . .
C14 C 0.2105(9) 0.4791(5) 0.4020(5) 0.060(3) Uani 1 1 d . . .
H14 H 0.1915 0.5091 0.4303 0.072 Uiso 1 1 calc R . .
C15 C 0.3167(8) 0.4840(5) 0.3909(5) 0.055(3) Uani 1 1 d . . .
H15 H 0.3705 0.5166 0.4128 0.066 Uiso 1 1 calc R . .
C16 C 0.3481(9) 0.4413(5) 0.3472(5) 0.060(3) Uani 1 1 d . . .
H16 H 0.4216 0.4458 0.3394 0.072 Uiso 1 1 calc R . .
C17 C 0.2685(8) 0.3928(5) 0.3163(4) 0.047(2) Uani 1 1 d . . .
H17 H 0.2890 0.3644 0.2870 0.056 Uiso 1 1 calc R . .
C18 C -0.0997(10) 0.2496(6) 0.2824(5) 0.066(3) Uani 1 1 d . A .
H18A H -0.0645 0.2229 0.2557 0.079 Uiso 1 1 calc R . .
H18B H -0.1532 0.2635 0.2591 0.079 Uiso 1 1 calc R . .
C19 C -0.1578(10) 0.2112(7) 0.3258(6) 0.078(4) Uani 1 1 d . . .
C20 C -0.1352(15) 0.1610(11) 0.3514(10) 0.089(6) Uani 0.852(14) 1 d P A 1
H20 H -0.0705 0.1484 0.3431 0.106 Uiso 0.852(14) 1 calc PR A 1
S1' S -0.101(2) 0.1544(18) 0.3466(16) 0.089(13) Uani 0.148(14) 1 d P A 2
C21 C -0.2031(15) 0.1294(9) 0.3882(8) 0.113(6) Uani 1 1 d . . .
H21 H -0.1984 0.0936 0.4049 0.135 Uiso 1 1 calc R A 1
C22 C -0.2807(14) 0.1656(9) 0.3935(7) 0.111(6) Uani 1 1 d . A .
H22 H -0.3363 0.1576 0.4190 0.133 Uiso 1 1 calc R G 1
C23 C 0.5299(9) 0.2942(6) 0.2549(4) 0.062(3) Uani 1 1 d . B .
H23A H 0.4770 0.2861 0.2211 0.074 Uiso 1 1 calc R . .
H23B H 0.5737 0.2626 0.2491 0.074 Uiso 1 1 calc R . .
C24 C 0.3654(8) 0.2642(5) 0.3112(4) 0.046(2) Uani 1 1 d . . .
C25 C 0.3202(8) 0.2650(5) 0.3710(4) 0.045(2) Uani 1 1 d . . .
C26 C 0.3780(8) 0.2946(5) 0.4252(4) 0.049(2) Uani 1 1 d . . .
C27 C 0.3236(9) 0.2956(5) 0.4765(4) 0.056(3) Uani 1 1 d . . .
H27 H 0.3620 0.3145 0.5124 0.067 Uiso 1 1 calc R . .
C28 C 0.2122(9) 0.2684(6) 0.4743(5) 0.064(3) Uani 1 1 d . . .
H28 H 0.1757 0.2699 0.5088 0.077 Uiso 1 1 calc R . .
C29 C 0.1557(10) 0.2396(6) 0.4224(5) 0.072(4) Uani 1 1 d . . .
H29 H 0.0812 0.2207 0.4217 0.087 Uiso 1 1 calc R . .
C30 C 0.2071(9) 0.2382(5) 0.3712(4) 0.054(3) Uani 1 1 d . . .
H30 H 0.1667 0.2192 0.3358 0.065 Uiso 1 1 calc R . .
C31 C 0.6044(9) 0.3608(7) 0.2590(5) 0.068(3) Uani 1 1 d . . .
C32 C 0.5826(13) 0.4150(9) 0.2426(7) 0.069(5) Uani 0.811(12) 1 d P B 1
H32 H 0.5143 0.4172 0.2270 0.083 Uiso 0.811(12) 1 calc PR B 1
S2' S 0.5568(14) 0.4166(11) 0.2276(8) 0.069(8) Uani 0.189(12) 1 d P B 2
C33 C 0.6737(11) 0.4663(9) 0.2520(6) 0.097(5) Uani 1 1 d . . .
H33 H 0.6780 0.5064 0.2414 0.116 Uiso 1 1 calc R B 1
C34 C 0.7567(14) 0.4466(8) 0.2798(6) 0.103(5) Uani 1 1 d . B .
H34 H 0.8253 0.4741 0.2908 0.123 Uiso 1 1 calc R H 1
C35 C -0.4579(8) 0.0646(5) 0.0268(5) 0.052(3) Uani 1 1 d . . .
C36 C -0.5458(9) 0.0254(6) 0.0477(5) 0.063(3) Uani 1 1 d . . .
H36 H -0.5785 0.0423 0.0800 0.076 Uiso 1 1 calc R . .
C37 C -0.5884(8) -0.0387(6) 0.0228(5) 0.057(3) Uani 1 1 d . . .
C38 C -0.4240(8) 0.1337(5) 0.0509(5) 0.057(3) Uani 1 1 d . . .
H38A H -0.4345 0.1586 0.0203 0.068 Uiso 1 1 calc R . .
H38B H -0.4688 0.1438 0.0828 0.068 Uiso 1 1 calc R . .
C39 C -0.7107(14) -0.0574(8) 0.0974(6) 0.102(5) Uani 1 1 d . . .
H39A H -0.6486 -0.0433 0.1258 0.153 Uiso 1 1 calc R . .
H39B H -0.7620 -0.0924 0.1094 0.153 Uiso 1 1 calc R . .
H39C H -0.7457 -0.0229 0.0950 0.153 Uiso 1 1 calc R . .
C40 C -0.0754(8) 0.1847(4) 0.1025(4) 0.042(2) Uani 1 1 d . . .
C41 C -0.1509(8) 0.2296(5) 0.1122(4) 0.043(2) Uani 1 1 d . . .
C42 C -0.2630(8) 0.2125(5) 0.0960(4) 0.047(2) Uani 1 1 d . . .
C43 C -0.3258(9) 0.2582(5) 0.1061(5) 0.055(3) Uani 1 1 d . . .
H43 H -0.4013 0.2467 0.0966 0.066 Uiso 1 1 calc R . .
C44 C -0.2744(10) 0.3207(5) 0.1303(5) 0.057(3) Uani 1 1 d . . .
H44 H -0.3156 0.3513 0.1363 0.068 Uiso 1 1 calc R . .
C45 C -0.1664(10) 0.3372(5) 0.1451(5) 0.057(3) Uani 1 1 d . . .
H45 H -0.1332 0.3793 0.1611 0.068 Uiso 1 1 calc R . .
C46 C -0.1034(9) 0.2929(5) 0.1370(4) 0.048(2) Uani 1 1 d . . .
H46 H -0.0286 0.3052 0.1482 0.058 Uiso 1 1 calc R . .
C47 C -0.0350(9) 0.0903(5) 0.0441(5) 0.061(3) Uani 1 1 d . C .
H47A H 0.0381 0.1081 0.0632 0.073 Uiso 1 1 calc R . .
H47B H -0.0286 0.0860 0.0018 0.073 Uiso 1 1 calc R . .
C48 C -0.0759(9) 0.0267(4) 0.0595(5) 0.051(3) Uani 1 1 d . . .
C49 C -0.0397(14) -0.0010(9) 0.1049(9) 0.078(6) Uani 0.831(11) 1 d P C 1
H49 H 0.0170 0.0207 0.1328 0.094 Uiso 0.831(11) 1 calc PR C 1
S3' S -0.0076(19) 0.0087(12) 0.1158(12) 0.078(9) Uani 0.169(11) 1 d P C 2
C50 C -0.0957(12) -0.0636(7) 0.1049(7) 0.086(4) Uani 1 1 d . . .
H50 H -0.0784 -0.0896 0.1307 0.103 Uiso 1 1 calc R C 1
C51 C -0.1807(11) -0.0822(6) 0.0613(6) 0.072(3) Uani 1 1 d . C .
H51 H -0.2296 -0.1221 0.0553 0.087 Uiso 1 1 calc R I 1
C52 C 0.5742(8) 0.4397(5) 0.9423(4) 0.048(3) Uani 1 1 d . . .
C53 C 0.5505(9) 0.3824(6) 0.9643(5) 0.056(3) Uani 1 1 d . . .
C54 C 0.6387(9) 0.3540(6) 0.9766(5) 0.061(3) Uani 1 1 d . . .
H54 H 0.6234 0.3153 0.9907 0.073 Uiso 1 1 calc R . .
C55 C 0.7467(9) 0.3824(6) 0.9682(4) 0.054(3) Uani 1 1 d . . .
C56 C 0.7680(9) 0.4398(6) 0.9479(5) 0.057(3) Uani 1 1 d . . .
C57 C 0.6842(8) 0.4688(6) 0.9353(5) 0.056(3) Uani 1 1 d . . .
H57 H 0.7010 0.5080 0.9221 0.067 Uiso 1 1 calc R . .
C58 C 0.4855(9) 0.4705(5) 0.9297(4) 0.052(3) Uani 1 1 d . . .
H58A H 0.4403 0.4724 0.9630 0.062 Uiso 1 1 calc R . .
H58B H 0.5159 0.5137 0.9229 0.062 Uiso 1 1 calc R . .
C59 C 0.8331(10) 0.3500(6) 0.9810(5) 0.063(3) Uani 1 1 d . . .
H59A H 0.8979 0.3810 0.9998 0.076 Uiso 1 1 calc R . .
H59B H 0.8079 0.3199 1.0076 0.076 Uiso 1 1 calc R . .
C60 C 0.4185(13) 0.3046(7) 1.0013(7) 0.094(5) Uani 1 1 d . . .
H60A H 0.4304 0.2680 0.9760 0.141 Uiso 1 1 calc R . .
H60B H 0.3428 0.2969 1.0103 0.141 Uiso 1 1 calc R . .
H60C H 0.4645 0.3121 1.0372 0.141 Uiso 1 1 calc R . .
C61 C 0.9017(12) 0.5296(8) 0.9302(8) 0.110(6) Uani 1 1 d . . .
H61A H 0.8510 0.5331 0.8992 0.166 Uiso 1 1 calc R . .
H61B H 0.9752 0.5396 0.9178 0.166 Uiso 1 1 calc R . .
H61C H 0.8963 0.5588 0.9649 0.166 Uiso 1 1 calc R . .
C62 C 0.2740(8) 0.3367(4) 0.7944(4) 0.041(2) Uani 1 1 d . . .
C63 C 0.2458(8) 0.3950(4) 0.8275(4) 0.042(2) Uani 1 1 d . . .
C64 C 0.3179(8) 0.4407(5) 0.8687(4) 0.047(2) Uani 1 1 d . . .
C65 C 0.2821(9) 0.4921(5) 0.8987(5) 0.057(3) Uani 1 1 d . . .
H65 H 0.3295 0.5227 0.9262 0.068 Uiso 1 1 calc R . .
C66 C 0.1751(9) 0.4969(5) 0.8871(5) 0.061(3) Uani 1 1 d . . .
H66 H 0.1501 0.5302 0.9078 0.073 Uiso 1 1 calc R . .
C67 C 0.1062(9) 0.4532(5) 0.8455(5) 0.062(3) Uani 1 1 d . . .
H67 H 0.0358 0.4579 0.8367 0.074 Uiso 1 1 calc R . .
C68 C 0.1410(9) 0.4022(5) 0.8165(5) 0.053(3) Uani 1 1 d . . .
H68 H 0.0929 0.3720 0.7890 0.063 Uiso 1 1 calc R . .
C69 C 0.3961(9) 0.2628(5) 0.7831(5) 0.052(3) Uani 1 1 d . D .
H69A H 0.4545 0.2776 0.7583 0.062 Uiso 1 1 calc R . .
H69B H 0.3358 0.2345 0.7578 0.062 Uiso 1 1 calc R . .
C70 C 0.4369(10) 0.2261(6) 0.8251(5) 0.059(3) Uani 1 1 d U . .
C71 C 0.3863(19) 0.1717(14) 0.8482(13) 0.069(6) Uani 0.589(12) 1 d PU D 1
H71 H 0.3125 0.1519 0.8388 0.082 Uiso 0.589(12) 1 calc PR D 1
S4' S 0.3515(7) 0.1637(5) 0.8457(5) 0.069(3) Uani 0.411(12) 1 d P D 2
C72 C 0.4514(11) 0.1484(6) 0.8859(5) 0.069(3) Uani 1 1 d U . .
H72 H 0.4291 0.1130 0.9046 0.083 Uiso 1 1 calc R D 1
C73 C 0.5556(11) 0.1881(6) 0.8903(5) 0.072(3) Uani 1 1 d . D .
H73 H 0.6136 0.1817 0.9132 0.086 Uiso 1 1 calc R J 1
C74 C -0.0659(8) 0.2700(4) 0.8116(4) 0.041(2) Uani 1 1 d . . .
C75 C -0.0155(8) 0.2673(4) 0.8719(4) 0.042(2) Uani 1 1 d . . .
C76 C -0.0515(8) 0.2900(5) 0.9253(4) 0.042(2) Uani 1 1 d . . .
C77 C 0.0034(9) 0.2860(5) 0.9779(4) 0.055(3) Uani 1 1 d . . .
H77 H -0.0208 0.3010 1.0139 0.066 Uiso 1 1 calc R . .
C78 C 0.0947(10) 0.2592(6) 0.9766(5) 0.061(3) Uani 1 1 d . . .
H78 H 0.1314 0.2564 1.0117 0.074 Uiso 1 1 calc R . .
C79 C 0.1299(10) 0.2374(5) 0.9241(5) 0.061(3) Uani 1 1 d . . .
H79 H 0.1911 0.2200 0.9231 0.073 Uiso 1 1 calc R . .
C80 C 0.0749(9) 0.2412(5) 0.8724(4) 0.052(3) Uani 1 1 d . . .
H80 H 0.0994 0.2258 0.8366 0.063 Uiso 1 1 calc R . .
C81 C -0.2066(10) 0.3026(5) 0.7539(4) 0.057(3) Uani 1 1 d . E .
H81A H -0.2768 0.2718 0.7467 0.069 Uiso 1 1 calc R . .
H81B H -0.1627 0.2948 0.7209 0.069 Uiso 1 1 calc R . .
C82 C -0.2243(9) 0.3692(6) 0.7590(4) 0.056(3) Uani 1 1 d . . .
C83 C -0.1619(13) 0.4230(10) 0.7393(8) 0.072(5) Uani 0.875(12) 1 d P E 1
H83 H -0.0998 0.4213 0.7187 0.086 Uiso 0.875(12) 1 calc PR E 1
S5' S -0.128(2) 0.4236(19) 0.7333(15) 0.072(12) Uani 0.125(12) 1 d P E 2
C84 C -0.1971(13) 0.4793(8) 0.7521(6) 0.089(4) Uani 1 1 d . . .
H84 H -0.1625 0.5196 0.7447 0.106 Uiso 1 1 calc R E 1
C85 C -0.2949(13) 0.4622(7) 0.7784(6) 0.087(4) Uani 1 1 d . E .
H85 H -0.3374 0.4915 0.7886 0.104 Uiso 1 1 calc R K 1
C86 C 0.5400(9) 0.0634(5) 0.5280(5) 0.060(3) Uani 1 1 d . . .
C87 C 0.5608(10) 0.0125(6) 0.5521(6) 0.069(3) Uani 1 1 d . . .
H87 H 0.6016 0.0204 0.5882 0.083 Uiso 1 1 calc R . .
C88 C 0.5220(10) -0.0509(6) 0.5238(6) 0.068(3) Uani 1 1 d . . .
C89 C 0.5844(9) 0.1308(6) 0.5584(6) 0.066(3) Uani 1 1 d . . .
H89A H 0.6364 0.1321 0.5912 0.080 Uiso 1 1 calc R . .
H89B H 0.6212 0.1570 0.5311 0.080 Uiso 1 1 calc R . .
C90 C 0.6052(12) -0.0961(8) 0.5982(7) 0.100(5) Uani 1 1 d . . .
H90A H 0.6773 -0.0707 0.5944 0.149 Uiso 1 1 calc R . .
H90B H 0.6108 -0.1373 0.6064 0.149 Uiso 1 1 calc R . .
H90C H 0.5720 -0.0753 0.6299 0.149 Uiso 1 1 calc R . .
C91 C 0.2981(8) 0.1954(5) 0.6084(4) 0.048(2) Uani 1 1 d . . .
C92 C 0.4111(8) 0.2367(5) 0.6136(4) 0.047(2) Uani 1 1 d . . .
C93 C 0.5039(8) 0.2158(5) 0.5991(4) 0.050(2) Uani 1 1 d . . .
C94 C 0.6071(8) 0.2593(5) 0.6074(5) 0.054(3) Uani 1 1 d . . .
H94 H 0.6705 0.2454 0.5990 0.065 Uiso 1 1 calc R . .
C95 C 0.6138(9) 0.3234(5) 0.6282(4) 0.056(3) Uani 1 1 d . . .
H95 H 0.6817 0.3524 0.6328 0.068 Uiso 1 1 calc R . .
C96 C 0.5211(9) 0.3440(5) 0.6420(4) 0.053(3) Uani 1 1 d . . .
H96 H 0.5261 0.3870 0.6558 0.064 Uiso 1 1 calc R . .
C97 C 0.4221(9) 0.3017(5) 0.6354(4) 0.049(2) Uani 1 1 d . . .
H97 H 0.3598 0.3160 0.6456 0.059 Uiso 1 1 calc R . .
C98 C 0.1685(10) 0.0941(6) 0.5675(6) 0.079(4) Uani 1 1 d . F .
H98A H 0.1115 0.1166 0.5773 0.095 Uiso 1 1 calc R . .
H98B H 0.1685 0.0640 0.5947 0.095 Uiso 1 1 calc R . .
C99 C 0.1450(11) 0.0586(7) 0.5052(7) 0.081(3) Uani 1 1 d U . .
C100 C 0.159(2) -0.0008(15) 0.4810(14) 0.086(8) Uani 0.577(12) 1 d PU F 1
H100 H 0.1894 -0.0243 0.5048 0.103 Uiso 0.577(12) 1 calc PR F 1
S6' S 0.1785(9) -0.0122(6) 0.4940(5) 0.086(4) Uani 0.423(12) 1 d P F 2
C101 C 0.1285(12) -0.0262(8) 0.4230(6) 0.088(4) Uani 1 1 d U . .
H101 H 0.1344 -0.0652 0.4024 0.105 Uiso 1 1 calc R F 1
C102 C 0.0873(12) 0.0208(7) 0.4030(7) 0.091(4) Uani 1 1 d U F .
H102 H 0.0595 0.0156 0.3640 0.110 Uiso 1 1 calc R L 1
C103 C 0.532(2) 0.1001(11) 0.7086(10) 0.135(8) Uani 1 1 d . . .
O38 O 0.5535(15) 0.1593(8) 0.7138(7) 0.169(6) Uani 1 1 d . . .
C105 C 0.705(2) 0.1184(12) 0.7460(12) 0.170(10) Uani 1 1 d . . .
H10K H 0.6963 0.1329 0.7872 0.204 Uiso 1 1 calc R . .
H10L H 0.7299 0.1543 0.7256 0.204 Uiso 1 1 calc R . .
C106 C 0.773(2) 0.0693(12) 0.7371(11) 0.177(11) Uani 1 1 d . . .
H10M H 0.7430 0.0344 0.7574 0.266 Uiso 1 1 calc R . .
H10N H 0.8474 0.0885 0.7525 0.266 Uiso 1 1 calc R . .
H10O H 0.7722 0.0536 0.6958 0.266 Uiso 1 1 calc R . .
C107 C 0.570(4) 0.1057(19) 0.2123(15) 0.225(18) Uani 1 1 d . . .
O40 O 0.6314(19) 0.1575(10) 0.2082(8) 0.203(9) Uani 1 1 d . . .
C109 C 0.712(3) 0.0820(16) 0.1894(14) 0.232(17) Uani 1 1 d . . .
H10P H 0.7389 0.1240 0.2129 0.278 Uiso 1 1 calc R . .
H10Q H 0.7197 0.0851 0.1480 0.278 Uiso 1 1 calc R . .
C110 C 0.770(3) 0.0340(16) 0.2088(15) 0.248(17) Uani 1 1 d . . .
H11A H 0.7263 0.0108 0.2356 0.373 Uiso 1 1 calc R . .
H11B H 0.8403 0.0558 0.2283 0.373 Uiso 1 1 calc R . .
H11C H 0.7797 0.0049 0.1750 0.373 Uiso 1 1 calc R . .

loop_
_atom_site_aniso_label
_atom_site_aniso_U_11
_atom_site_aniso_U_22
_atom_site_aniso_U_33
_atom_site_aniso_U_23
_atom_site_aniso_U_13
_atom_site_aniso_U_12
Tb1 0.0326(3) 0.0418(3) 0.0350(3) -0.00126(19) -0.00357(18) 0.0064(2)
Tb2 0.0319(3) 0.0416(3) 0.0328(2) -0.00578(19) 0.00009(18) 0.0101(2)
N1 0.041(5) 0.069(6) 0.058(6) -0.002(5) 0.010(4) -0.001(4)
N2 0.038(5) 0.080(6) 0.033(4) 0.002(4) -0.004(4) 0.005(4)
N3 0.037(5) 0.047(5) 0.066(6) -0.008(4) -0.002(4) 0.012(4)
N4 0.061(6) 0.048(5) 0.050(5) -0.003(4) 0.010(4) 0.018(5)
N5 0.040(5) 0.063(5) 0.042(5) 0.000(4) -0.003(4) 0.019(4)
N6 0.067(7) 0.054(6) 0.060(6) 0.006(5) -0.010(5) 0.006(5)
N7 0.055(5) 0.052(5) 0.053(5) -0.007(4) -0.011(4) 0.025(4)
N8 0.052(5) 0.070(6) 0.033(4) 0.004(4) 0.002(4) 0.029(5)
N9 0.044(5) 0.064(6) 0.078(7) -0.021(5) 0.011(5) 0.009(5)
N10 0.061(6) 0.059(6) 0.063(6) 0.012(5) -0.003(5) 0.015(5)
N11 0.041(5) 0.061(5) 0.046(5) 0.004(4) 0.001(4) 0.012(4)
N12 0.084(8) 0.055(6) 0.061(6) 0.003(5) -0.007(6) 0.012(6)
O1 0.058(5) 0.086(6) 0.084(6) 0.021(5) 0.008(4) 0.023(5)
O2 0.051(5) 0.092(6) 0.086(6) 0.006(5) 0.002(4) 0.025(5)
O3 0.048(4) 0.047(4) 0.050(4) -0.007(3) 0.010(3) 0.006(3)
O4 0.038(4) 0.058(4) 0.050(4) -0.016(3) 0.009(3) 0.008(3)
O5 0.048(4) 0.064(4) 0.039(4) 0.006(3) -0.008(3) 0.010(4)
O6 0.036(4) 0.081(5) 0.031(3) -0.002(3) 0.000(3) -0.001(3)
O7 0.050(5) 0.096(6) 0.069(5) 0.008(5) 0.008(4) 0.006(4)
O8 0.041(4) 0.051(4) 0.053(4) -0.002(3) -0.003(3) 0.016(3)
O9 0.033(4) 0.060(4) 0.066(5) 0.007(4) -0.008(3) 0.015(3)
O10 0.053(5) 0.068(5) 0.064(5) 0.012(4) -0.003(4) -0.001(4)
O11 0.064(5) 0.058(5) 0.065(5) 0.011(4) -0.014(4) 0.005(4)
O12 0.120(9) 0.059(5) 0.120(8) 0.035(6) 0.029(7) 0.018(6)
O13 0.053(5) 0.091(6) 0.065(5) -0.006(4) -0.010(4) 0.026(4)
O14 0.040(4) 0.074(5) 0.048(4) -0.001(4) -0.006(3) 0.024(4)
O15 0.054(5) 0.121(7) 0.059(5) -0.009(5) 0.007(4) 0.034(5)
O16 0.079(6) 0.066(5) 0.072(6) 0.006(4) -0.002(5) 0.018(5)
O17 0.053(5) 0.062(5) 0.061(5) 0.007(4) -0.004(4) -0.003(4)
O18 0.152(11) 0.070(6) 0.114(8) 0.045(6) -0.002(8) -0.002(7)
O19 0.055(5) 0.076(5) 0.080(6) 0.011(5) 0.004(4) 0.007(4)
O20 0.049(5) 0.111(7) 0.086(6) -0.004(6) 0.005(4) 0.035(5)
O21 0.044(4) 0.052(4) 0.044(4) -0.014(3) -0.008(3) 0.016(3)
O22 0.040(4) 0.057(4) 0.047(4) -0.017(3) -0.016(3) 0.017(3)
O23 0.049(4) 0.059(4) 0.035(4) 0.003(3) 0.006(3) 0.019(3)
O24 0.057(5) 0.088(5) 0.031(3) 0.002(3) 0.003(3) 0.042(4)
O25 0.084(7) 0.079(6) 0.102(7) 0.010(5) -0.005(6) 0.027(5)
O26 0.044(4) 0.058(4) 0.048(4) -0.013(3) 0.008(3) 0.014(3)
O27 0.045(4) 0.063(5) 0.078(5) -0.010(4) 0.014(4) 0.015(4)
O28 0.059(5) 0.064(5) 0.062(5) 0.008(4) 0.004(4) 0.011(4)
O29 0.051(4) 0.066(5) 0.059(5) 0.008(4) 0.004(4) 0.021(4)
O30 0.112(8) 0.068(6) 0.129(9) 0.045(6) 0.014(7) 0.031(6)
O31 0.040(4) 0.081(5) 0.043(4) -0.001(4) 0.004(3) 0.012(4)
O32 0.045(4) 0.081(5) 0.050(4) -0.006(4) 0.004(3) 0.009(4)
O33 0.044(5) 0.106(7) 0.065(5) 0.002(5) -0.024(4) -0.002(4)
O34 0.058(5) 0.056(4) 0.065(5) 0.005(4) -0.009(4) -0.002(4)
O35 0.062(5) 0.054(4) 0.050(4) -0.001(3) -0.005(4) 0.017(4)
O36 0.173(13) 0.060(6) 0.147(11) 0.022(7) -0.051(9) 0.008(7)
O37 0.148(14) 0.134(12) 0.149(13) 0.025(10) 0.035(11) 0.031(10)
C104 0.14(2) 0.18(2) 0.145(19) 0.022(17) 0.047(16) 0.026(17)
O39 0.30(3) 0.19(2) 0.21(2) 0.097(18) 0.01(2) 0.01(2)
C108 0.20(3) 0.17(2) 0.17(2) 0.043(19) 0.01(2) 0.03(2)
S1 0.066(4) 0.151(7) 0.084(6) 0.006(5) 0.022(3) -0.002(4)
S2 0.070(4) 0.109(6) 0.071(4) -0.007(4) 0.000(3) -0.019(4)
S3 0.051(2) 0.053(3) 0.087(3) 0.000(2) -0.007(2) 0.0040(19)
S4 0.070(4) 0.079(4) 0.066(5) 0.012(3) -0.004(3) 0.026(4)
S5 0.079(3) 0.088(4) 0.072(3) 0.001(3) 0.005(3) 0.043(3)
S6 0.074(6) 0.089(5) 0.113(7) 0.003(4) -0.015(5) 0.012(4)
C20' 0.07(8) 0.15(14) 0.08(13) 0.01(11) 0.02(8) 0.00(10)
C32' 0.07(6) 0.11(10) 0.07(7) -0.01(7) 0.00(6) -0.02(7)
C49' 0.05(5) 0.05(5) 0.09(6) 0.00(4) -0.01(4) 0.00(4)
C71' 0.07(2) 0.08(2) 0.07(3) 0.012(18) -0.004(18) 0.03(2)
C83' 0.08(8) 0.09(11) 0.07(9) 0.00(8) 0.01(7) 0.04(8)
C10A 0.07(3) 0.09(3) 0.11(4) 0.00(2) -0.02(3) 0.01(2)
C1 0.026(5) 0.070(6) 0.049(6) -0.008(5) 0.000(4) 0.009(5)
C2 0.045(6) 0.074(6) 0.053(6) -0.002(5) 0.005(5) 0.016(6)
C3 0.055(7) 0.077(8) 0.051(7) 0.006(6) 0.006(5) 0.002(6)
C4 0.041(6) 0.075(8) 0.042(6) -0.007(5) 0.003(5) 0.005(6)
C5 0.036(6) 0.075(7) 0.045(6) -0.009(5) 0.000(4) 0.013(5)
C6 0.044(6) 0.065(7) 0.048(6) -0.004(5) 0.003(5) 0.012(5)
C7 0.039(6) 0.062(6) 0.044(6) -0.013(5) 0.009(4) 0.015(5)
C8 0.040(6) 0.082(8) 0.045(6) -0.006(6) -0.001(5) -0.004(6)
C9 0.070(9) 0.098(10) 0.094(10) 0.033(9) -0.002(8) 0.022(8)
C10 0.081(10) 0.083(10) 0.128(13) 0.007(9) 0.007(9) 0.034(9)
C11 0.039(6) 0.051(6) 0.041(5) -0.001(5) 0.006(4) 0.006(5)
C12 0.033(5) 0.047(5) 0.042(5) 0.005(4) 0.000(4) 0.005(4)
C13 0.033(5) 0.056(6) 0.047(6) -0.002(5) 0.010(4) 0.004(5)
C14 0.048(7) 0.067(7) 0.052(6) -0.019(5) 0.010(5) 0.007(6)
C15 0.038(6) 0.055(6) 0.058(7) -0.007(5) 0.005(5) -0.007(5)
C16 0.035(6) 0.070(7) 0.066(7) -0.006(6) 0.008(5) 0.005(5)
C17 0.037(5) 0.054(6) 0.045(6) -0.002(5) 0.006(4) 0.009(5)
C18 0.049(7) 0.081(8) 0.057(7) 0.000(6) 0.009(5) 0.002(6)
C19 0.055(8) 0.093(10) 0.069(8) 0.010(7) -0.005(6) -0.012(7)
C20 0.062(11) 0.101(17) 0.091(16) 0.015(13) 0.006(10) -0.004(10)
S1' 0.062(18) 0.10(3) 0.09(2) 0.015(19) 0.006(14) -0.004(15)
C21 0.094(13) 0.127(15) 0.102(13) 0.025(11) -0.008(10) -0.007(11)
C22 0.079(11) 0.142(16) 0.087(11) 0.013(11) 0.020(9) -0.021(11)
C23 0.049(7) 0.092(9) 0.040(6) 0.002(6) 0.002(5) 0.009(6)
C24 0.040(6) 0.056(6) 0.037(5) 0.007(4) -0.005(4) 0.005(5)
C25 0.039(5) 0.059(6) 0.034(5) 0.009(4) -0.004(4) 0.008(5)
C26 0.042(6) 0.067(7) 0.035(5) 0.013(5) -0.001(4) 0.004(5)
C27 0.044(6) 0.080(8) 0.033(5) 0.004(5) -0.001(4) -0.003(6)
C28 0.049(7) 0.089(9) 0.046(6) 0.007(6) 0.007(5) 0.000(6)
C29 0.055(7) 0.092(9) 0.060(7) 0.012(7) 0.011(6) -0.006(7)
C30 0.047(6) 0.070(7) 0.039(5) 0.006(5) 0.004(5) 0.001(5)
C31 0.048(7) 0.106(10) 0.041(6) -0.003(6) 0.009(5) 0.011(7)
C32 0.052(10) 0.110(15) 0.050(9) 0.029(9) -0.020(8) 0.020(10)
S2' 0.052(11) 0.110(16) 0.050(11) 0.029(10) -0.020(8) 0.020(10)
C33 0.064(9) 0.161(15) 0.051(8) 0.010(9) 0.007(7) 0.001(10)
C34 0.085(11) 0.124(13) 0.071(9) -0.001(9) 0.005(8) -0.021(10)
C35 0.025(5) 0.073(7) 0.055(6) 0.012(5) -0.011(4) 0.009(5)
C36 0.045(6) 0.088(9) 0.056(7) 0.008(6) 0.002(5) 0.018(6)
C37 0.023(5) 0.088(8) 0.054(6) 0.015(6) -0.009(4) 0.001(5)
C38 0.031(5) 0.080(8) 0.061(7) 0.010(6) 0.002(5) 0.018(5)
C39 0.112(13) 0.122(13) 0.064(9) 0.023(9) 0.035(9) 0.002(10)
C40 0.037(5) 0.043(5) 0.042(5) 0.001(4) -0.003(4) 0.008(4)
C41 0.043(6) 0.049(6) 0.039(5) 0.003(4) 0.000(4) 0.019(5)
C42 0.044(6) 0.050(6) 0.049(6) 0.006(5) 0.001(5) 0.017(5)
C43 0.050(6) 0.064(7) 0.055(6) 0.007(5) 0.007(5) 0.024(6)
C44 0.067(8) 0.056(7) 0.056(7) 0.007(5) 0.007(6) 0.033(6)
C45 0.070(8) 0.048(6) 0.055(6) 0.000(5) 0.009(6) 0.025(6)
C46 0.048(6) 0.051(6) 0.047(6) 0.003(5) 0.004(5) 0.018(5)
C47 0.044(6) 0.058(7) 0.074(8) -0.014(6) 0.004(5) 0.014(5)
C48 0.045(6) 0.035(5) 0.067(7) -0.005(5) 0.002(5) 0.004(5)
C49 0.063(11) 0.073(12) 0.088(13) -0.002(10) -0.018(10) 0.006(9)
S3' 0.063(14) 0.073(16) 0.088(17) -0.002(13) -0.018(12) 0.006(11)
C50 0.084(10) 0.079(9) 0.090(10) 0.002(8) -0.009(8) 0.017(8)
C51 0.065(8) 0.064(8) 0.081(9) 0.004(7) -0.001(7) 0.006(6)
C52 0.040(6) 0.061(6) 0.040(5) -0.010(5) -0.008(4) 0.018(5)
C53 0.043(6) 0.075(8) 0.047(6) -0.007(5) -0.002(5) 0.019(6)
C54 0.058(7) 0.080(8) 0.050(6) 0.000(6) 0.002(5) 0.035(6)
C55 0.047(6) 0.081(8) 0.039(5) -0.009(5) -0.004(5) 0.036(6)
C56 0.044(6) 0.082(8) 0.045(6) -0.008(6) -0.003(5) 0.028(6)
C57 0.040(6) 0.075(7) 0.050(6) -0.010(5) -0.005(5) 0.024(5)
C58 0.048(6) 0.054(6) 0.048(6) -0.014(5) -0.008(5) 0.020(5)
C59 0.058(7) 0.093(9) 0.042(6) -0.009(6) -0.002(5) 0.039(7)
C60 0.085(11) 0.104(11) 0.092(11) 0.026(9) 0.024(9) 0.013(9)
C61 0.057(9) 0.126(14) 0.134(15) -0.005(12) 0.010(9) 0.009(9)
C62 0.041(5) 0.043(5) 0.037(5) -0.005(4) -0.005(4) 0.018(4)
C63 0.040(5) 0.042(5) 0.043(5) -0.004(4) -0.007(4) 0.019(4)
C64 0.048(6) 0.047(6) 0.044(5) -0.012(4) -0.011(5) 0.023(5)
C65 0.057(7) 0.055(6) 0.055(6) -0.020(5) -0.011(5) 0.028(5)
C66 0.057(7) 0.053(6) 0.069(7) -0.018(5) -0.012(6) 0.027(6)
C67 0.049(7) 0.065(7) 0.067(7) -0.019(6) -0.017(6) 0.027(6)
C68 0.045(6) 0.056(6) 0.055(6) -0.010(5) -0.011(5) 0.021(5)
C69 0.058(7) 0.050(6) 0.050(6) -0.001(5) -0.002(5) 0.026(5)
C70 0.065(7) 0.067(7) 0.055(7) 0.007(5) 0.004(5) 0.036(6)
C71 0.073(15) 0.076(15) 0.067(18) 0.016(11) 0.002(10) 0.034(10)
S4' 0.073(6) 0.075(7) 0.067(7) 0.016(5) 0.002(4) 0.034(4)
C72 0.081(9) 0.078(8) 0.054(7) 0.015(5) -0.001(6) 0.030(7)
C73 0.075(9) 0.081(9) 0.066(8) 0.012(7) -0.002(7) 0.034(7)
C74 0.046(6) 0.049(5) 0.031(5) 0.001(4) 0.003(4) 0.020(5)
C75 0.050(6) 0.051(6) 0.031(5) 0.006(4) -0.001(4) 0.026(5)
C76 0.046(6) 0.053(6) 0.032(5) 0.006(4) 0.005(4) 0.023(5)
C77 0.063(7) 0.074(7) 0.039(6) 0.011(5) 0.000(5) 0.035(6)
C78 0.071(8) 0.080(8) 0.042(6) 0.011(6) -0.011(5) 0.039(7)
C79 0.065(7) 0.078(8) 0.052(7) 0.005(6) -0.005(6) 0.045(7)
C80 0.057(7) 0.066(7) 0.042(6) 0.000(5) 0.003(5) 0.036(6)
C81 0.059(7) 0.082(8) 0.037(5) -0.001(5) -0.006(5) 0.037(6)
C82 0.058(7) 0.077(8) 0.039(6) 0.003(5) -0.011(5) 0.035(6)
C83 0.068(10) 0.091(15) 0.064(11) 0.010(10) -0.003(8) 0.037(9)
S5' 0.07(2) 0.09(3) 0.06(2) 0.010(18) -0.003(14) 0.037(16)
C84 0.093(11) 0.097(11) 0.078(10) 0.020(8) -0.008(8) 0.022(9)
C85 0.097(11) 0.095(11) 0.079(9) 0.005(8) -0.005(8) 0.050(9)
C86 0.046(6) 0.062(7) 0.077(8) -0.002(6) 0.017(6) 0.028(6)
C87 0.058(8) 0.073(8) 0.081(9) 0.005(7) 0.016(6) 0.026(7)
C88 0.058(8) 0.059(7) 0.088(9) 0.001(7) 0.020(7) 0.021(6)
C89 0.051(7) 0.071(8) 0.080(8) 0.000(6) 0.024(6) 0.025(6)
C90 0.075(10) 0.102(11) 0.125(14) 0.028(10) -0.008(9) 0.024(9)
C91 0.045(6) 0.050(6) 0.048(6) -0.007(5) 0.009(5) 0.018(5)
C92 0.041(6) 0.054(6) 0.041(5) -0.004(5) 0.004(4) 0.011(5)
C93 0.042(6) 0.056(6) 0.050(6) -0.003(5) 0.004(5) 0.012(5)
C94 0.037(6) 0.069(7) 0.057(6) 0.005(5) 0.005(5) 0.014(5)
C95 0.049(6) 0.064(7) 0.047(6) 0.002(5) -0.003(5) 0.001(5)
C96 0.053(7) 0.051(6) 0.050(6) 0.002(5) -0.002(5) 0.005(5)
C97 0.049(6) 0.055(6) 0.041(5) -0.001(5) -0.002(5) 0.015(5)
C98 0.059(8) 0.073(8) 0.087(9) -0.023(7) 0.011(7) 0.002(7)
C99 0.060(8) 0.082(8) 0.091(6) -0.007(5) -0.004(7) 0.009(7)
C100 0.072(18) 0.088(14) 0.089(11) -0.008(9) -0.009(15) 0.018(15)
S6' 0.072(7) 0.088(7) 0.089(7) -0.008(5) -0.009(5) 0.018(6)
C101 0.070(9) 0.101(8) 0.084(8) -0.010(6) -0.002(7) 0.019(8)
C102 0.071(9) 0.097(8) 0.092(7) 0.000(5) -0.013(7) 0.006(7)
C103 0.14(2) 0.121(17) 0.139(18) 0.020(15) 0.015(16) 0.014(16)
O38 0.175(16) 0.156(13) 0.155(14) 0.002(11) 0.019(11) 0.012(12)
C105 0.16(2) 0.16(2) 0.17(2) 0.040(19) 0.026(19) -0.008(18)
C106 0.13(2) 0.18(2) 0.19(3) 0.03(2) 0.042(18) -0.019(18)
C107 0.28(5) 0.21(4) 0.19(3) 0.10(3) 0.01(3) 0.03(4)
O40 0.26(3) 0.183(18) 0.166(16) 0.063(14) 0.016(16) 0.032(17)
C109 0.28(5) 0.22(3) 0.19(3) 0.11(3) 0.02(3) 0.01(3)
C110 0.26(4) 0.24(4) 0.23(4) 0.06(3) 0.05(3) 0.03(3)

loop_
_atom_type_symbol
_atom_type_description
_atom_type_scat_dispersion_real
_atom_type_scat_dispersion_imag
_atom_type_scat_source
C C 0.0033 0.0016 'International Tables Vol C Tables 4.2.6.8 and 6.1.1.4'
H H 0.0000 0.0000 'International Tables Vol C Tables 4.2.6.8 and 6.1.1.4'
N N 0.0061 0.0033 'International Tables Vol C Tables 4.2.6.8 and 6.1.1.4'
O O 0.0106 0.0060 'International Tables Vol C Tables 4.2.6.8 and 6.1.1.4'
S S 0.1246 0.1234 'International Tables Vol C Tables 4.2.6.8 and 6.1.1.4'
Tb Tb -0.1723 4.1537 'International Tables Vol C Tables 4.2.6.8 and 6.1.1.4'

loop_
_geom_angle_atom_site_label_1
_geom_angle_atom_site_label_2
_geom_angle_atom_site_label_3
_geom_angle
_geom_angle_site_symmetry_1
_geom_angle_site_symmetry_3
O8 Tb1 O3 86.8(2) . .
O8 Tb1 O5 154.0(3) . .
O3 Tb1 O5 80.9(2) . .
O8 Tb1 O14 73.4(2) . .
O3 Tb1 O14 147.0(2) . .
O5 Tb1 O14 127.0(2) . .
O8 Tb1 O16 88.0(3) . .
O3 Tb1 O16 128.3(3) . .
O5 Tb1 O16 82.1(3) . .
O14 Tb1 O16 78.0(3) . .
O8 Tb1 O10 124.6(2) . .
O3 Tb1 O10 82.8(3) . .
O5 Tb1 O10 76.5(2) . .
O14 Tb1 O10 87.1(3) . .
O16 Tb1 O10 138.6(3) . .
O8 Tb1 O17 77.4(2) . .
O3 Tb1 O17 76.8(3) . .
O5 Tb1 O17 77.6(2) . .
O14 Tb1 O17 122.2(3) . .
O16 Tb1 O17 52.0(3) . .
O10 Tb1 O17 149.1(3) . .
O8 Tb1 O11 74.4(2) . .
O3 Tb1 O11 76.4(3) . .
O5 Tb1 O11 123.8(2) . .
O14 Tb1 O11 73.1(2) . .
O16 Tb1 O11 149.4(3) . .
O10 Tb1 O11 50.2(2) . .
O17 Tb1 O11 141.8(3) . .
O8 Tb1 O13 122.1(2) . .
O3 Tb1 O13 148.4(2) . .
O5 Tb1 O13 76.9(2) . .
O14 Tb1 O13 50.2(2) . .
O16 Tb1 O13 70.4(3) . .
O10 Tb1 O13 70.4(3) . .
O17 Tb1 O13 119.2(3) . .
O11 Tb1 O13 97.7(3) . .
O21 Tb2 O26 84.4(2) . .
O21 Tb2 O23 82.2(2) . .
O26 Tb2 O23 154.7(2) . .
O21 Tb2 O34 126.8(2) . .
O26 Tb2 O34 84.0(3) . .
O23 Tb2 O34 87.0(3) . .
O21 Tb2 O29 84.6(2) . .
O26 Tb2 O29 123.2(3) . .
O23 Tb2 O29 76.7(2) . .
O34 Tb2 O29 142.5(3) . .
O21 Tb2 O31 146.4(2) . .
O26 Tb2 O31 75.4(2) . .
O23 Tb2 O31 125.6(2) . .
O34 Tb2 O31 77.9(3) . .
O29 Tb2 O31 84.5(2) . .
O21 Tb2 O35 75.3(2) . .
O26 Tb2 O35 76.0(3) . .
O23 Tb2 O35 79.9(2) . .
O34 Tb2 O35 51.6(2) . .
O29 Tb2 O35 150.9(2) . .
O31 Tb2 O35 123.6(2) . .
O21 Tb2 O32 150.7(2) . .
O26 Tb2 O32 123.3(2) . .
O23 Tb2 O32 75.2(2) . .
O34 Tb2 O32 70.8(3) . .
O29 Tb2 O32 72.4(3) . .
O31 Tb2 O32 50.5(2) . .
O35 Tb2 O32 117.7(3) . .
O21 Tb2 O28 75.0(2) . .
O26 Tb2 O28 72.9(3) . .
O23 Tb2 O28 123.5(2) . .
O34 Tb2 O28 146.8(3) . .
O29 Tb2 O28 50.5(3) . .
O31 Tb2 O28 73.5(2) . .
O35 Tb2 O28 138.5(3) . .
O32 Tb2 O28 102.2(3) . .
C11 N1 C18 124.9(9) . .
C11 N1 H1 117.5 . .
C18 N1 H1 117.5 . .
C24 N2 C23 125.5(8) . .
C24 N2 H2 117.2 . .
C23 N2 H2 117.2 . .
C40 N3 C47 124.5(9) . .
C40 N3 H3 117.8 . .
C47 N3 H3 117.8 . .
O11 N4 O12 124.5(10) . .
O11 N4 O10 117.2(9) . .
O12 N4 O10 118.2(10) . .
O15 N5 O13 123.1(8) . .
O15 N5 O14 121.3(8) . .
O13 N5 O14 115.6(8) . .
O18 N6 O17 123.2(11) . .
O18 N6 O16 121.9(11) . .
O17 N6 O16 114.9(9) . .
C62 N7 C69 126.4(8) . .
C62 N7 H7 116.8 . .
C69 N7 H7 116.8 . .
C74 N8 C81 125.4(8) . .
C74 N8 H8 117.3 . .
C81 N8 H8 117.3 . .
C91 N9 C98 123.6(9) . .
C91 N9 H9 118.2 . .
C98 N9 H9 118.2 . .
O30 N10 O28 125.8(11) . .
O30 N10 O29 120.0(10) . .
O28 N10 O29 114.2(9) . .
O33 N11 O32 123.2(9) . .
O33 N11 O31 121.8(9) . .
O32 N11 O31 115.0(8) . .
O36 N12 O35 120.9(11) . .
O36 N12 O34 122.1(10) . .
O35 N12 O34 117.0(9) . .
C2 O1 C9 119.4(10) . .
C5 O2 C10 116.9(10) . .
C11 O3 Tb1 164.7(7) . .
C13 O4 C7 117.8(7) . .
C24 O5 Tb1 162.5(7) . .
C26 O6 C8 118.3(7) . .
C37 O7 C39 118.5(10) . .
C40 O8 Tb1 176.7(7) . .
C42 O9 C38 117.0(8) . .
N4 O10 Tb1 97.4(6) . .
N4 O11 Tb1 95.1(6) . .
N5 O13 Tb1 94.3(6) . .
N5 O14 Tb1 99.9(5) . .
N6 O16 Tb1 96.6(6) . .
N6 O17 Tb1 95.8(6) . .
C53 O19 C60 117.5(10) . .
C56 O20 C61 117.3(10) . .
C62 O21 Tb2 165.0(7) . .
C64 O22 C58 118.3(7) . .
C74 O23 Tb2 164.2(7) . .
C76 O24 C59 119.5(7) 1_655 .
C88 O25 C90 119.9(11) . .
C91 O26 Tb2 175.5(7) . .
C93 O27 C89 118.6(9) . .
N10 O28 Tb2 95.7(6) . .
N10 O29 Tb2 99.6(6) . .
N11 O31 Tb2 99.0(5) . .
N11 O32 Tb2 95.5(5) . .
N12 O34 Tb2 97.1(6) . .
N12 O35 Tb2 94.1(6) . .
C103 O37 C105 109.9(19) . .
C103 C104 H10A 109.5 . .
C103 C104 H10B 109.5 . .
H10A C104 H10B 109.5 . .
C103 C104 H10C 109.5 . .
H10A C104 H10C 109.5 . .
H10B C104 H10C 109.5 . .
C107 O39 C109 97(3) . .
C107 C108 H10D 109.5 . .
C107 C108 H10E 109.5 . .
H10D C108 H10E 109.5 . .
C107 C108 H10F 109.5 . .
H10D C108 H10F 109.5 . .
H10E C108 H10F 109.5 . .
C22 S1 C19 93.0(9) . .
C34 S2 C31 91.3(8) . .
C51 S3 C48 92.6(6) . .
C73 S4 C70 93.7(7) . .
C85 S5 C82 92.0(7) . .
C102 S6 C99 90.8(8) . .
C19 C20' C22 117(10) . .
C19 C20' H20' 121.7 . .
C22 C20' H20' 121.7 . .
C31 C32' C34 112(9) . .
C31 C32' H32' 124.2 . .
C34 C32' H32' 124.2 . .
C48 C49' C51 124(6) . .
C48 C49' H49' 118.2 . .
C51 C49' H49' 118.2 . .
C70 C71' C73 121(3) . .
C70 C71' H71' 119.3 . .
C73 C71' H71' 119.3 . .
C82 C83' C85 116(10) . .
C82 C83' H83' 122.2 . .
C85 C83' H83' 122.2 . .
C99 C10A C102 119(3) . .
C99 C10A H10G 120.4 . .
C102 C10A H10G 120.4 . .
C2 C1 C6 120.5(10) . .
C2 C1 C7 120.2(9) . .
C6 C1 C7 119.2(10) . .
O1 C2 C1 115.5(10) . .
O1 C2 C3 124.4(11) . .
C1 C2 C3 120.1(11) . .
C4 C3 C2 120.0(12) . .
C4 C3 H3A 120.0 . .
C2 C3 H3A 120.0 . .
C5 C4 C3 119.7(10) . .
C5 C4 C8 120.7(10) . 1_455
C3 C4 C8 119.6(11) . 1_455
C4 C5 C6 121.1(10) . .
C4 C5 O2 116.1(9) . .
C6 C5 O2 122.8(11) . .
C5 C6 C1 118.6(11) . .
C5 C6 H6 120.7 . .
C1 C6 H6 120.7 . .
O4 C7 C1 108.4(8) . .
O4 C7 H7A 110.0 . .
C1 C7 H7A 110.0 . .
O4 C7 H7B 110.0 . .
C1 C7 H7B 110.0 . .
H7A C7 H7B 108.4 . .
O6 C8 C4 107.8(8) . 1_655
O6 C8 H8A 110.2 . .
C4 C8 H8A 110.2 1_655 .
O6 C8 H8B 110.2 . .
C4 C8 H8B 110.2 1_655 .
H8A C8 H8B 108.5 . .
O1 C9 H9A 109.5 . .
O1 C9 H9B 109.5 . .
H9A C9 H9B 109.5 . .
O1 C9 H9C 109.5 . .
H9A C9 H9C 109.5 . .
H9B C9 H9C 109.5 . .
O2 C10 H10H 109.5 . .
O2 C10 H10I 109.5 . .
H10H C10 H10I 109.5 . .
O2 C10 H10J 109.5 . .
H10H C10 H10J 109.5 . .
H10I C10 H10J 109.5 . .
O3 C11 N1 121.1(9) . .
O3 C11 C12 119.1(8) . .
N1 C11 C12 119.7(9) . .
C17 C12 C13 118.4(9) . .
C17 C12 C11 117.1(8) . .
C13 C12 C11 124.4(8) . .
O4 C13 C12 118.7(8) . .
O4 C13 C14 122.5(9) . .
C12 C13 C14 118.8(9) . .
C15 C14 C13 120.1(10) . .
C15 C14 H14 119.9 . .
C13 C14 H14 119.9 . .
C14 C15 C16 121.7(10) . .
C14 C15 H15 119.2 . .
C16 C15 H15 119.2 . .
C17 C16 C15 118.5(10) . .
C17 C16 H16 120.8 . .
C15 C16 H16 120.8 . .
C16 C17 C12 122.6(9) . .
C16 C17 H17 118.7 . .
C12 C17 H17 118.7 . .
N1 C18 C19 112.2(9) . .
N1 C18 H18A 109.2 . .
C19 C18 H18A 109.2 . .
N1 C18 H18B 109.2 . .
C19 C18 H18B 109.2 . .
H18A C18 H18B 107.9 . .
C20 C19 C20' 93(8) . .
C20 C19 C18 132.4(14) . .
C20' C19 C18 135(8) . .
C20 C19 S1 104.6(12) . .
C20' C19 S1 12(8) . .
C18 C19 S1 123.0(11) . .
C20 C19 S1' 15.1(14) . .
C20' C19 S1' 108(8) . .
C18 C19 S1' 117.3(14) . .
S1 C19 S1' 119.6(14) . .
C21 C20 C19 123.4(18) . .
C21 C20 H20 118.3 . .
C19 C20 H20 118.3 . .
C21 S1' C19 93.4(17) . .
C20 C21 C22 100.2(17) . .
C20 C21 S1' 15.0(19) . .
C22 C21 S1' 115(2) . .
C20 C21 H21 129.9 . .
C22 C21 H21 129.9 . .
S1' C21 H21 115.0 . .
C21 C22 C20' 106(6) . .
C21 C22 S1 118.6(13) . .
C20' C22 S1 12(6) . .
C21 C22 H22 120.7 . .
C20' C22 H22 132.8 . .
S1 C22 H22 120.7 . .
N2 C23 C31 110.6(9) . .
N2 C23 H23A 109.5 . .
C31 C23 H23A 109.5 . .
N2 C23 H23B 109.5 . .
C31 C23 H23B 109.5 . .
H23A C23 H23B 108.1 . .
O5 C24 N2 121.6(9) . .
O5 C24 C25 120.9(9) . .
N2 C24 C25 117.5(8) . .
C26 C25 C30 117.8(9) . .
C26 C25 C24 126.1(9) . .
C30 C25 C24 115.8(8) . .
O6 C26 C27 122.3(9) . .
O6 C26 C25 117.8(8) . .
C27 C26 C25 119.8(9) . .
C28 C27 C26 120.1(9) . .
C28 C27 H27 120.0 . .
C26 C27 H27 120.0 . .
C29 C28 C27 120.6(11) . .
C29 C28 H28 119.7 . .
C27 C28 H28 119.7 . .
C28 C29 C30 120.6(11) . .
C28 C29 H29 119.7 . .
C30 C29 H29 119.7 . .
C29 C30 C25 121.1(10) . .
C29 C30 H30 119.5 . .
C25 C30 H30 119.5 . .
C32 C31 C32' 103(6) . .
C32 C31 C23 130.0(12) . .
C32' C31 C23 127(6) . .
C32 C31 S2 111.4(11) . .
C32' C31 S2 9(6) . .
C23 C31 S2 118.5(10) . .
C32 C31 S2' 12.7(10) . .
C32' C31 S2' 114(6) . .
C23 C31 S2' 118.6(11) . .
S2 C31 S2' 122.9(11) . .
C31 C32 C33 112.7(14) . .
C31 C32 H32 123.6 . .
C33 C32 H32 123.6 . .
C33 S2' C31 86.9(10) . .
C34 C33 C32 107.0(16) . .
C34 C33 S2' 121.5(16) . .
C32 C33 S2' 15.5(8) . .
C34 C33 H33 126.5 . .
C32 C33 H33 126.5 . .
S2' C33 H33 111.8 . .
C33 C34 C32' 106(4) . .
C33 C34 S2 117.2(13) . .
C32' C34 S2 12(4) . .
C33 C34 H34 121.4 . .
C32' C34 H34 133.0 . .
S2 C34 H34 121.4 . .
C36 C35 C37 117.4(10) . 2_455
C36 C35 C38 120.9(10) . .
C37 C35 C38 121.2(10) 2_455 .
C35 C36 C37 123.5(11) . .
C35 C36 H36 118.3 . .
C37 C36 H36 118.3 . .
O7 C37 C36 123.7(11) . .
O7 C37 C35 117.1(10) . 2_455
C36 C37 C35 119.2(10) . 2_455
O9 C38 C35 109.2(8) . .
O9 C38 H38A 109.8 . .
C35 C38 H38A 109.8 . .
O9 C38 H38B 109.8 . .
C35 C38 H38B 109.8 . .
H38A C38 H38B 108.3 . .
O7 C39 H39A 109.5 . .
O7 C39 H39B 109.5 . .
H39A C39 H39B 109.5 . .
O7 C39 H39C 109.5 . .
H39A C39 H39C 109.5 . .
H39B C39 H39C 109.5 . .
O8 C40 N3 122.5(9) . .
O8 C40 C41 118.4(8) . .
N3 C40 C41 118.9(8) . .
C42 C41 C46 118.5(9) . .
C42 C41 C40 124.2(9) . .
C46 C41 C40 117.3(8) . .
O9 C42 C41 117.6(8) . .
O9 C42 C43 122.6(9) . .
C41 C42 C43 119.8(9) . .
C44 C43 C42 119.5(10) . .
C44 C43 H43 120.2 . .
C42 C43 H43 120.2 . .
C45 C44 C43 120.5(10) . .
C45 C44 H44 119.7 . .
C43 C44 H44 119.7 . .
C44 C45 C46 121.1(10) . .
C44 C45 H45 119.5 . .
C46 C45 H45 119.5 . .
C45 C46 C41 120.6(10) . .
C45 C46 H46 119.7 . .
C41 C46 H46 119.7 . .
N3 C47 C48 114.6(9) . .
N3 C47 H47A 108.6 . .
C48 C47 H47A 108.6 . .
N3 C47 H47B 108.6 . .
C48 C47 H47B 108.6 . .
H47A C47 H47B 107.6 . .
C49' C48 C49 95(4) . .
C49' C48 C47 136(4) . .
C49 C48 C47 129.8(11) . .
C49' C48 S3' 108(4) . .
C49 C48 S3' 13.7(13) . .
C47 C48 S3' 116.3(11) . .
C49' C48 S3 15(4) . .
C49 C48 S3 109.5(9) . .
C47 C48 S3 120.7(8) . .
S3' C48 S3 123.0(11) . .
C50 C49 C48 114.1(13) . .
C50 C49 H49 123.0 . .
C48 C49 H49 123.0 . .
C48 S3' C50 88.0(11) . .
C51 C50 C49 110.7(14) . .
C51 C50 S3' 123.5(15) . .
C49 C50 S3' 13.0(13) . .
C51 C50 H50 124.7 . .
C49 C50 H50 124.7 . .
S3' C50 H50 111.8 . .
C50 C51 C49' 97(3) . .
C50 C51 S3 112.9(11) . .
C49' C51 S3 16(3) . .
C50 C51 H51 123.5 . .
C49' C51 H51 139.6 . .
S3 C51 H51 123.5 . .
C53 C52 C57 119.0(9) . .
C53 C52 C58 119.8(10) . .
C57 C52 C58 121.1(10) . .
O19 C53 C52 115.6(9) . .
O19 C53 C54 125.9(11) . .
C52 C53 C54 118.5(10) . .
C55 C54 C53 121.9(12) . .
C55 C54 H54 119.1 . .
C53 C54 H54 119.1 . .
C56 C55 C54 118.4(10) . .
C56 C55 C59 122.7(11) . .
C54 C55 C59 118.9(11) . .
C55 C56 O20 116.3(10) . .
C55 C56 C57 121.3(11) . .
O20 C56 C57 122.4(12) . .
C56 C57 C52 120.8(12) . .
C56 C57 H57 119.6 . .
C52 C57 H57 119.6 . .
O22 C58 C52 108.2(7) . .
O22 C58 H58A 110.1 . .
C52 C58 H58A 110.1 . .
O22 C58 H58B 110.1 . .
C52 C58 H58B 110.1 . .
H58A C58 H58B 108.4 . .
O24 C59 C55 108.8(8) . .
O24 C59 H59A 109.9 . .
C55 C59 H59A 109.9 . .
O24 C59 H59B 109.9 . .
C55 C59 H59B 109.9 . .
H59A C59 H59B 108.3 . .
O19 C60 H60A 109.5 . .
O19 C60 H60B 109.5 . .
H60A C60 H60B 109.5 . .
O19 C60 H60C 109.5 . .
H60A C60 H60C 109.5 . .
H60B C60 H60C 109.5 . .
O20 C61 H61A 109.5 . .
O20 C61 H61B 109.5 . .
H61A C61 H61B 109.5 . .
O20 C61 H61C 109.5 . .
H61A C61 H61C 109.5 . .
H61B C61 H61C 109.5 . .
O21 C62 N7 120.1(8) . .
O21 C62 C63 118.9(8) . .
N7 C62 C63 121.0(8) . .
C68 C63 C64 119.1(8) . .
C68 C63 C62 116.6(8) . .
C64 C63 C62 124.3(8) . .
O22 C64 C65 121.8(9) . .
O22 C64 C63 118.4(8) . .
C65 C64 C63 119.8(9) . .
C66 C65 C64 119.3(9) . .
C66 C65 H65 120.3 . .
C64 C65 H65 120.3 . .
C67 C66 C65 120.6(10) . .
C67 C66 H66 119.7 . .
C65 C66 H66 119.7 . .
C66 C67 C68 120.0(10) . .
C66 C67 H67 120.0 . .
C68 C67 H67 120.0 . .
C63 C68 C67 121.2(9) . .
C63 C68 H68 119.4 . .
C67 C68 H68 119.4 . .
N7 C69 C70 113.8(8) . .
N7 C69 H69A 108.8 . .
C70 C69 H69A 108.8 . .
N7 C69 H69B 108.8 . .
C70 C69 H69B 108.8 . .
H69A C69 H69B 107.7 . .
C71' C70 C71 93.8(19) . .
C71' C70 C69 133.5(19) . .
C71 C70 C69 132.4(14) . .
C71' C70 S4' 106.4(17) . .
C71 C70 S4' 12.6(11) . .
C69 C70 S4' 120.0(10) . .
C71' C70 S4 13.7(16) . .
C71 C70 S4 107.0(12) . .
C69 C70 S4 120.5(9) . .
S4' C70 S4 119.5(8) . .
C72 C71 C70 117.1(19) . .
C72 C71 H71 121.5 . .
C70 C71 H71 121.4 . .
C72 S4' C70 91.7(8) . .
C73 C72 C71 106.8(15) . .
C73 C72 S4' 119.7(11) . .
C71 C72 S4' 13.0(14) . .
C73 C72 H72 126.6 . .
C71 C72 H72 126.6 . .
S4' C72 H72 113.7 . .
C72 C73 C71' 100.4(18) . .
C72 C73 S4 115.4(10) . .
C71' C73 S4 15.4(15) . .
C72 C73 H73 122.3 . .
C71' C73 H73 137.1 . .
S4 C73 H73 122.3 . .
O23 C74 N8 121.8(8) . .
O23 C74 C75 119.4(8) . .
N8 C74 C75 118.8(8) . .
C80 C75 C76 118.6(8) . .
C80 C75 C74 116.1(8) . .
C76 C75 C74 125.3(8) . .
O24 C76 C75 119.5(8) 1_455 .
O24 C76 C77 120.6(8) 1_455 .
C75 C76 C77 119.9(9) . .
C76 C77 C78 119.9(10) . .
C76 C77 H77 120.1 . .
C78 C77 H77 120.1 . .
C79 C78 C77 119.9(9) . .
C79 C78 H78 120.0 . .
C77 C78 H78 120.0 . .
C78 C79 C80 119.9(10) . .
C78 C79 H79 120.1 . .
C80 C79 H79 120.1 . .
C79 C80 C75 121.9(9) . .
C79 C80 H80 119.1 . .
C75 C80 H80 119.1 . .
N8 C81 C82 109.7(8) . .
N8 C81 H81A 109.7 . .
C82 C81 H81A 109.7 . .
N8 C81 H81B 109.7 . .
C82 C81 H81B 109.7 . .
H81A C81 H81B 108.2 . .
C83 C82 C83' 98(6) . .
C83 C82 C81 129.7(12) . .
C83' C82 C81 133(7) . .
C83 C82 S5 108.7(10) . .
C83' C82 S5 11(7) . .
C81 C82 S5 121.6(10) . .
C83 C82 S5' 13.3(14) . .
C83' C82 S5' 111(7) . .
C81 C82 S5' 116.7(14) . .
S5 C82 S5' 121.7(13) . .
C84 C83 C82 116.7(14) . .
C84 C83 H83 121.7 . .
C82 C83 H83 121.7 . .
C84 S5' C82 90.4(15) . .
C85 C84 C83 105.1(15) . .
C85 C84 S5' 118.4(19) . .
C83 C84 S5' 13.6(18) . .
C85 C84 H84 127.5 . .
C83 C84 H84 127.5 . .
S5' C84 H84 114.0 . .
C84 C85 C83' 105(5) . .
C84 C85 S5 117.4(12) . .
C83' C85 S5 13(5) . .
C84 C85 H85 121.3 . .
C83' C85 H85 133.8 . .
S5 C85 H85 121.3 . .
C88 C86 C87 118.3(11) 2_656 .
C88 C86 C89 120.6(11) 2_656 .
C87 C86 C89 121.1(12) . .
C86 C87 C88 121.9(12) . .
C86 C87 H87 119.0 . .
C88 C87 H87 119.0 . .
C86 C88 O25 115.2(11) 2_656 .
C86 C88 C87 119.8(12) 2_656 .
O25 C88 C87 125.0(12) . .
O27 C89 C86 106.1(9) . .
O27 C89 H89A 110.5 . .
C86 C89 H89A 110.5 . .
O27 C89 H89B 110.5 . .
C86 C89 H89B 110.5 . .
H89A C89 H89B 108.7 . .
O25 C90 H90A 109.5 . .
O25 C90 H90B 109.5 . .
H90A C90 H90B 109.5 . .
O25 C90 H90C 109.5 . .
H90A C90 H90C 109.5 . .
H90B C90 H90C 109.5 . .
O26 C91 N9 120.3(10) . .
O26 C91 C92 120.4(9) . .
N9 C91 C92 119.3(9) . .
C93 C92 C97 118.7(10) . .
C93 C92 C91 124.9(9) . .
C97 C92 C91 116.3(9) . .
O27 C93 C92 117.1(9) . .
O27 C93 C94 123.1(9) . .
C92 C93 C94 119.7(9) . .
C95 C94 C93 119.5(10) . .
C95 C94 H94 120.2 . .
C93 C94 H94 120.2 . .
C96 C95 C94 120.5(10) . .
C96 C95 H95 119.7 . .
C94 C95 H95 119.7 . .
C97 C96 C95 119.8(10) . .
C97 C96 H96 120.1 . .
C95 C96 H96 120.1 . .
C96 C97 C92 121.7(10) . .
C96 C97 H97 119.2 . .
C92 C97 H97 119.2 . .
N9 C98 C99 110.1(11) . .
N9 C98 H98A 109.6 . .
C99 C98 H98A 109.6 . .
N9 C98 H98B 109.6 . .
C99 C98 H98B 109.6 . .
H98A C98 H98B 108.2 . .
C100 C99 C10A 92(2) . .
C100 C99 C98 130.7(17) . .
C10A C99 C98 137(2) . .
C100 C99 S6' 15.6(13) . .
C10A C99 S6' 108(2) . .
C98 C99 S6' 115.2(11) . .
C100 C99 S6 105.9(15) . .
C10A C99 S6 13.5(19) . .
C98 C99 S6 123.4(11) . .
S6' C99 S6 121.4(10) . .
C101 C100 C99 122(2) . .
C101 C100 H100 119.0 . .
C99 C100 H100 119.0 . .
C99 S6' C101 91.5(9) . .
C100 C101 C102 102.2(17) . .
C100 C101 S6' 15.0(14) . .
C102 C101 S6' 117.1(13) . .
C100 C101 H101 128.9 . .
C102 C101 H101 128.9 . .
S6' C101 H101 114.0 . .
C101 C102 C10A 104(2) . .
C101 C102 S6 119.2(13) . .
C10A C102 S6 15.1(19) . .
C101 C102 H102 120.4 . .
C10A C102 H102 135.5 . .
S6 C102 H102 120.4 . .
O38 C103 O37 119(2) . .
O38 C103 C104 118(2) . .
O37 C103 C104 123(2) . .
O37 C105 C106 90.8(18) . .
O37 C105 H10K 113.5 . .
C106 C105 H10K 113.5 . .
O37 C105 H10L 113.5 . .
C106 C105 H10L 113.5 . .
H10K C105 H10L 110.8 . .
C105 C106 H10M 109.5 . .
C105 C106 H10N 109.5 . .
H10M C106 H10N 109.5 . .
C105 C106 H10O 109.5 . .
H10M C106 H10O 109.5 . .
H10N C106 H10O 109.5 . .
O40 C107 O39 121(4) . .
O40 C107 C108 118(4) . .
O39 C107 C108 120(4) . .
O40 C107 C109 77(3) . .
O39 C107 C109 44(2) . .
C108 C107 C109 165(3) . .
O39 C109 C110 100(2) . .
O39 C109 C107 38.5(16) . .
C110 C109 C107 132(3) . .
O39 C109 H10P 111.7 . .
C110 C109 H10P 111.7 . .
C107 C109 H10P 78.0 . .
O39 C109 H10Q 111.7 . .
C110 C109 H10Q 111.7 . .
C107 C109 H10Q 108.2 . .
H10P C109 H10Q 109.5 . .
C109 C110 H11A 109.5 . .
C109 C110 H11B 109.5 . .
H11A C110 H11B 109.5 . .
C109 C110 H11C 109.5 . .
H11A C110 H11C 109.5 . .
H11B C110 H11C 109.5 . .

loop_
_geom_bond_atom_site_label_1
_geom_bond_atom_site_label_2
_geom_bond_distance
_geom_bond_site_symmetry_2
Tb1 O8 2.303(6) .
Tb1 O3 2.313(6) .
Tb1 O5 2.331(6) .
Tb1 O14 2.428(7) .
Tb1 O16 2.429(8) .
Tb1 O10 2.447(7) .
Tb1 O17 2.447(7) .
Tb1 O11 2.529(7) .
Tb1 O13 2.547(8) .
Tb2 O21 2.301(6) .
Tb2 O26 2.314(6) .
Tb2 O23 2.327(6) .
Tb2 O34 2.410(7) .
Tb2 O29 2.432(7) .
Tb2 O31 2.434(7) .
Tb2 O35 2.488(7) .
Tb2 O32 2.509(7) .
Tb2 O28 2.539(8) .
N1 C11 1.308(12) .
N1 C18 1.458(14) .
N1 H1 0.8600 .
N2 C24 1.315(12) .
N2 C23 1.480(13) .
N2 H2 0.8600 .
N3 C40 1.311(12) .
N3 C47 1.457(12) .
N3 H3 0.8600 .
N4 O11 1.207(11) .
N4 O12 1.233(11) .
N4 O10 1.267(11) .
N5 O15 1.201(10) .
N5 O13 1.243(10) .
N5 O14 1.254(10) .
N6 O18 1.189(12) .
N6 O17 1.267(11) .
N6 O16 1.268(12) .
N7 C62 1.300(12) .
N7 C69 1.450(12) .
N7 H7 0.8600 .
N8 C74 1.304(12) .
N8 C81 1.462(12) .
N8 H8 0.8600 .
N9 C91 1.314(12) .
N9 C98 1.473(15) .
N9 H9 0.8600 .
N10 O30 1.192(11) .
N10 O28 1.240(11) .
N10 O29 1.286(11) .
N11 O33 1.192(10) .
N11 O32 1.248(10) .
N11 O31 1.253(10) .
N12 O36 1.221(12) .
N12 O35 1.239(11) .
N12 O34 1.262(11) .
O1 C2 1.370(13) .
O1 C9 1.374(14) .
O2 C5 1.394(13) .
O2 C10 1.410(16) .
O3 C11 1.236(11) .
O4 C13 1.331(11) .
O4 C7 1.455(11) .
O5 C24 1.231(11) .
O6 C26 1.349(12) .
O6 C8 1.442(11) .
O7 C37 1.354(13) .
O7 C39 1.392(15) .
O8 C40 1.246(11) .
O9 C42 1.372(12) .
O9 C38 1.461(11) .
O19 C53 1.335(13) .
O19 C60 1.429(15) .
O20 C56 1.375(14) .
O20 C61 1.394(18) .
O21 C62 1.239(10) .
O22 C64 1.344(11) .
O22 C58 1.434(11) .
O23 C74 1.247(10) .
O24 C76 1.362(11) 1_655
O24 C59 1.461(12) .
O25 C88 1.373(14) .
O25 C90 1.411(16) .
O26 C91 1.230(11) .
O27 C93 1.342(12) .
O27 C89 1.444(12) .
O37 C103 1.28(2) .
O37 C105 1.44(3) .
C104 C103 1.46(3) .
C104 H10A 0.9600 .
C104 H10B 0.9600 .
C104 H10C 0.9600 .
O39 C107 1.27(4) .
O39 C109 1.43(4) .
C108 C107 1.48(4) .
C108 H10D 0.9600 .
C108 H10E 0.9600 .
C108 H10F 0.9600 .
S1 C22 1.64(2) .
S1 C19 1.654(16) .
S2 C34 1.58(2) .
S2 C31 1.668(13) .
S3 C51 1.671(14) .
S3 C48 1.705(10) .
S4 C73 1.638(15) .
S4 C70 1.693(14) .
S5 C85 1.635(17) .
S5 C82 1.676(12) .
S6 C102 1.661(18) .
S6 C99 1.707(18) .
C20' C19 1.40(15) .
C20' C22 1.4(2) .
C20' H20' 0.9300 .
C32' C31 1.40(10) .
C32' C34 1.41(14) .
C32' H32' 0.9300 .
C49' C48 1.38(8) .
C49' C51 1.39(9) .
C49' H49' 0.9300 .
C71' C70 1.39(4) .
C71' C73 1.39(4) .
C71' H71' 0.9300 .
C83' C82 1.40(13) .
C83' C85 1.41(16) .
C83' H83' 0.9300 .
C10A C99 1.39(5) .
C10A C102 1.39(5) .
C10A H10G 0.9300 .
C1 C2 1.376(15) .
C1 C6 1.389(15) .
C1 C7 1.507(13) .
C2 C3 1.383(16) .
C3 C4 1.379(16) .
C3 H3A 0.9300 .
C4 C5 1.374(16) .
C4 C8 1.508(14) 1_455
C5 C6 1.389(15) .
C6 H6 0.9300 .
C7 H7A 0.9700 .
C7 H7B 0.9700 .
C8 C4 1.508(15) 1_655
C8 H8A 0.9700 .
C8 H8B 0.9700 .
C9 H9A 0.9600 .
C9 H9B 0.9600 .
C9 H9C 0.9600 .
C10 H10H 0.9600 .
C10 H10I 0.9600 .
C10 H10J 0.9600 .
C11 C12 1.511(13) .
C12 C17 1.385(13) .
C12 C13 1.413(13) .
C13 C14 1.418(14) .
C14 C15 1.348(14) .
C14 H14 0.9300 .
C15 C16 1.395(14) .
C15 H15 0.9300 .
C16 C17 1.366(14) .
C16 H16 0.9300 .
C17 H17 0.9300 .
C18 C19 1.498(17) .
C18 H18A 0.9700 .
C18 H18B 0.9700 .
C19 C20 1.39(3) .
C19 S1' 1.68(4) .
C20 C21 1.37(2) .
C20 H20 0.9300 .
S1' C21 1.66(4) .
C21 C22 1.38(2) .
C21 H21 0.9300 .
C22 H22 0.9300 .
C23 C31 1.523(17) .
C23 H23A 0.9700 .
C23 H23B 0.9700 .
C24 C25 1.504(13) .
C25 C26 1.404(13) .
C25 C30 1.404(14) .
C26 C27 1.383(14) .
C27 C28 1.383(15) .
C27 H27 0.9300 .
C28 C29 1.353(15) .
C28 H28 0.9300 .
C29 C30 1.360(15) .
C29 H29 0.9300 .
C30 H30 0.9300 .
C31 C32 1.37(2) .
C31 S2' 1.71(2) .
C32 C33 1.39(2) .
C32 H32 0.9300 .
S2' C33 1.63(2) .
C33 C34 1.38(2) .
C33 H33 0.9300 .
C34 H34 0.9300 .
C35 C36 1.380(15) .
C35 C37 1.401(15) 2_455
C35 C38 1.483(15) .
C36 C37 1.401(16) .
C36 H36 0.9300 .
C37 C35 1.401(15) 2_455
C38 H38A 0.9700 .
C38 H38B 0.9700 .
C39 H39A 0.9600 .
C39 H39B 0.9600 .
C39 H39C 0.9600 .
C40 C41 1.509(13) .
C41 C42 1.389(13) .
C41 C46 1.398(13) .
C42 C43 1.403(13) .
C43 C44 1.389(15) .
C43 H43 0.9300 .
C44 C45 1.337(16) .
C44 H44 0.9300 .
C45 C46 1.375(13) .
C45 H45 0.9300 .
C46 H46 0.9300 .
C47 C48 1.463(15) .
C47 H47A 0.9700 .
C47 H47B 0.9700 .
C48 C49 1.39(2) .
C48 S3' 1.67(3) .
C49 C50 1.39(2) .
C49 H49 0.9300 .
S3' C50 1.68(3) .
C50 C51 1.381(18) .
C50 H50 0.9300 .
C51 H51 0.9300 .
C52 C53 1.390(15) .
C52 C57 1.405(15) .
C52 C58 1.462(13) .
C53 C54 1.422(15) .
C54 C55 1.387(16) .
C54 H54 0.9300 .
C55 C56 1.370(16) .
C55 C59 1.465(14) .
C56 C57 1.385(14) .
C57 H57 0.9300 .
C58 H58A 0.9700 .
C58 H58B 0.9700 .
C59 H59A 0.9700 .
C59 H59B 0.9700 .
C60 H60A 0.9600 .
C60 H60B 0.9600 .
C60 H60C 0.9600 .
C61 H61A 0.9600 .
C61 H61B 0.9600 .
C61 H61C 0.9600 .
C62 C63 1.505(12) .
C63 C68 1.375(13) .
C63 C64 1.398(13) .
C64 C65 1.398(13) .
C65 C66 1.389(14) .
C65 H65 0.9300 .
C66 C67 1.364(14) .
C66 H66 0.9300 .
C67 C68 1.377(13) .
C67 H67 0.9300 .
C68 H68 0.9300 .
C69 C70 1.484(14) .
C69 H69A 0.9700 .
C69 H69B 0.9700 .
C70 C71 1.40(3) .
C70 S4' 1.669(17) .
C71 C72 1.39(3) .
C71 H71 0.9300 .
S4' C72 1.651(15) .
C72 C73 1.383(18) .
C72 H72 0.9300 .
C73 H73 0.9300 .
C74 C75 1.515(12) .
C75 C80 1.379(13) .
C75 C76 1.384(12) .
C76 O24 1.362(11) 1_455
C76 C77 1.393(13) .
C77 C78 1.396(14) .
C77 H77 0.9300 .
C78 C79 1.358(14) .
C78 H78 0.9300 .
C79 C80 1.374(14) .
C79 H79 0.9300 .
C80 H80 0.9300 .
C81 C82 1.506(15) .
C81 H81A 0.9700 .
C81 H81B 0.9700 .
C82 C83 1.40(2) .
C82 S5' 1.68(4) .
C83 C84 1.39(2) .
C83 H83 0.9300 .
S5' C84 1.66(4) .
C84 C85 1.38(2) .
C84 H84 0.9300 .
C85 H85 0.9300 .
C86 C88 1.354(17) 2_656
C86 C87 1.380(16) .
C86 C89 1.500(16) .
C87 C88 1.407(16) .
C87 H87 0.9300 .
C88 C86 1.354(17) 2_656
C89 H89A 0.9700 .
C89 H89B 0.9700 .
C90 H90A 0.9600 .
C90 H90B 0.9600 .
C90 H90C 0.9600 .
C91 C92 1.484(14) .
C92 C93 1.377(14) .
C92 C97 1.405(14) .
C93 C94 1.406(14) .
C94 C95 1.389(15) .
C94 H94 0.9300 .
C95 C96 1.369(15) .
C95 H95 0.9300 .
C96 C97 1.355(14) .
C96 H96 0.9300 .
C97 H97 0.9300 .
C98 C99 1.507(18) .
C98 H98A 0.9700 .
C98 H98B 0.9700 .
C99 C100 1.38(3) .
C99 S6' 1.677(18) .
C100 C101 1.37(3) .
C100 H100 0.9300 .
S6' C101 1.684(18) .
C101 C102 1.37(2) .
C101 H101 0.9300 .
C102 H102 0.9300 .
C103 O38 1.24(2) .
C105 C106 1.51(3) .
C105 H10K 0.9700 .
C105 H10L 0.9700 .
C106 H10M 0.9600 .
C106 H10N 0.9600 .
C106 H10O 0.9600 .
C107 O40 1.23(4) .
C107 C109 2.03(5) .
C109 C110 1.51(4) .
C109 H10P 0.9700 .
C109 H10Q 0.9700 .
C110 H11A 0.9600 .
C110 H11B 0.9600 .
C110 H11C 0.9600 .

loop_
_geom_torsion_atom_site_label_1
_geom_torsion_atom_site_label_2
_geom_torsion_atom_site_label_3
_geom_torsion_atom_site_label_4
_geom_torsion
_geom_torsion_site_symmetry_1
_geom_torsion_site_symmetry_2
_geom_torsion_site_symmetry_3
_geom_torsion_site_symmetry_4
O8 Tb1 O3 C11 127(2) . . . .
O5 Tb1 O3 C11 -30(2) . . . .
O14 Tb1 O3 C11 179(2) . . . .
O16 Tb1 O3 C11 42(3) . . . .
O10 Tb1 O3 C11 -108(2) . . . .
O17 Tb1 O3 C11 49(2) . . . .
O11 Tb1 O3 C11 -158(2) . . . .
O13 Tb1 O3 C11 -76(3) . . . .
O8 Tb1 O5 C24 -101(2) . . . .
O3 Tb1 O5 C24 -39(2) . . . .
O14 Tb1 O5 C24 122(2) . . . .
O16 Tb1 O5 C24 -170(2) . . . .
O10 Tb1 O5 C24 46(2) . . . .
O17 Tb1 O5 C24 -117(2) . . . .
O11 Tb1 O5 C24 28(2) . . . .
O13 Tb1 O5 C24 119(2) . . . .
O3 Tb1 O8 C40 90(12) . . . .
O5 Tb1 O8 C40 152(11) . . . .
O14 Tb1 O8 C40 -63(12) . . . .
O16 Tb1 O8 C40 -141(12) . . . .
O10 Tb1 O8 C40 12(12) . . . .
O17 Tb1 O8 C40 168(12) . . . .
O11 Tb1 O8 C40 14(12) . . . .
O13 Tb1 O8 C40 -76(12) . . . .
O11 N4 O10 Tb1 1.7(9) . . . .
O12 N4 O10 Tb1 -177.0(8) . . . .
O8 Tb1 O10 N4 1.7(7) . . . .
O3 Tb1 O10 N4 -79.2(6) . . . .
O5 Tb1 O10 N4 -161.5(6) . . . .
O14 Tb1 O10 N4 69.3(6) . . . .
O16 Tb1 O10 N4 137.5(6) . . . .
O17 Tb1 O10 N4 -127.8(6) . . . .
O11 Tb1 O10 N4 -0.9(5) . . . .
O13 Tb1 O10 N4 117.8(6) . . . .
O12 N4 O11 Tb1 177.0(9) . . . .
O10 N4 O11 Tb1 -1.6(9) . . . .
O8 Tb1 O11 N4 -176.7(6) . . . .
O3 Tb1 O11 N4 92.9(6) . . . .
O5 Tb1 O11 N4 23.8(7) . . . .
O14 Tb1 O11 N4 -99.7(6) . . . .
O16 Tb1 O11 N4 -119.6(7) . . . .
O10 Tb1 O11 N4 1.0(5) . . . .
O17 Tb1 O11 N4 139.4(6) . . . .
O13 Tb1 O11 N4 -55.5(6) . . . .
O15 N5 O13 Tb1 -179.5(9) . . . .
O14 N5 O13 Tb1 -0.5(9) . . . .
O8 Tb1 O13 N5 16.4(7) . . . .
O3 Tb1 O13 N5 -136.5(6) . . . .
O5 Tb1 O13 N5 177.0(7) . . . .
O14 Tb1 O13 N5 0.3(5) . . . .
O16 Tb1 O13 N5 90.8(6) . . . .
O10 Tb1 O13 N5 -102.9(6) . . . .
O17 Tb1 O13 N5 109.5(6) . . . .
O11 Tb1 O13 N5 -60.0(6) . . . .
O15 N5 O14 Tb1 179.6(9) . . . .
O13 N5 O14 Tb1 0.5(9) . . . .
O8 Tb1 O14 N5 -166.1(6) . . . .
O3 Tb1 O14 N5 138.5(6) . . . .
O5 Tb1 O14 N5 -4.3(7) . . . .
O16 Tb1 O14 N5 -74.7(6) . . . .
O10 Tb1 O14 N5 66.4(6) . . . .
O17 Tb1 O14 N5 -103.3(6) . . . .
O11 Tb1 O14 N5 115.5(6) . . . .
O13 Tb1 O14 N5 -0.3(5) . . . .
O18 N6 O16 Tb1 -174.2(10) . . . .
O17 N6 O16 Tb1 8.7(9) . . . .
O8 Tb1 O16 N6 -80.7(6) . . . .
O3 Tb1 O16 N6 3.5(8) . . . .
O5 Tb1 O16 N6 75.2(6) . . . .
O14 Tb1 O16 N6 -154.2(7) . . . .
O10 Tb1 O16 N6 134.3(6) . . . .
O17 Tb1 O16 N6 -5.2(6) . . . .
O11 Tb1 O16 N6 -134.8(6) . . . .
O13 Tb1 O16 N6 154.0(7) . . . .
O18 N6 O17 Tb1 174.3(10) . . . .
O16 N6 O17 Tb1 -8.7(9) . . . .
O8 Tb1 O17 N6 102.6(6) . . . .
O3 Tb1 O17 N6 -167.8(6) . . . .
O5 Tb1 O17 N6 -84.4(6) . . . .
O14 Tb1 O17 N6 41.7(6) . . . .
O16 Tb1 O17 N6 5.2(5) . . . .
O10 Tb1 O17 N6 -118.0(7) . . . .
O11 Tb1 O17 N6 145.8(5) . . . .
O13 Tb1 O17 N6 -17.3(6) . . . .
O26 Tb2 O21 C62 -127(2) . . . .
O23 Tb2 O21 C62 31(2) . . . .
O34 Tb2 O21 C62 -49(2) . . . .
O29 Tb2 O21 C62 109(2) . . . .
O31 Tb2 O21 C62 -180(100) . . . .
O35 Tb2 O21 C62 -50(2) . . . .
O32 Tb2 O21 C62 71(2) . . . .
O28 Tb2 O21 C62 159(2) . . . .
O21 Tb2 O23 C74 38(2) . . . .
O26 Tb2 O23 C74 97(2) . . . .
O34 Tb2 O23 C74 166(2) . . . .
O29 Tb2 O23 C74 -48(2) . . . .
O31 Tb2 O23 C74 -121(2) . . . .
O35 Tb2 O23 C74 114(2) . . . .
O32 Tb2 O23 C74 -123(2) . . . .
O28 Tb2 O23 C74 -28(2) . . . .
O21 Tb2 O26 C91 168(9) . . . .
O23 Tb2 O26 C91 109(9) . . . .
O34 Tb2 O26 C91 40(9) . . . .
O29 Tb2 O26 C91 -113(9) . . . .
O31 Tb2 O26 C91 -39(9) . . . .
O35 Tb2 O26 C91 91(9) . . . .
O32 Tb2 O26 C91 -23(9) . . . .
O28 Tb2 O26 C91 -116(9) . . . .
O30 N10 O28 Tb2 179.3(11) . . . .
O29 N10 O28 Tb2 0.2(9) . . . .
O21 Tb2 O28 N10 -95.5(6) . . . .
O26 Tb2 O28 N10 175.9(6) . . . .
O23 Tb2 O28 N10 -25.7(7) . . . .
O34 Tb2 O28 N10 127.9(6) . . . .
O29 Tb2 O28 N10 -0.1(6) . . . .
O31 Tb2 O28 N10 96.5(6) . . . .
O35 Tb2 O28 N10 -141.1(6) . . . .
O32 Tb2 O28 N10 54.5(6) . . . .
O30 N10 O29 Tb2 -179.4(9) . . . .
O28 N10 O29 Tb2 -0.2(9) . . . .
O21 Tb2 O29 N10 75.2(6) . . . .
O26 Tb2 O29 N10 -4.5(7) . . . .
O23 Tb2 O29 N10 158.4(6) . . . .
O34 Tb2 O29 N10 -134.9(6) . . . .
O31 Tb2 O29 N10 -73.0(6) . . . .
O35 Tb2 O29 N10 121.1(7) . . . .
O32 Tb2 O29 N10 -123.2(6) . . . .
O28 Tb2 O29 N10 0.1(5) . . . .
O33 N11 O31 Tb2 -177.9(9) . . . .
O32 N11 O31 Tb2 2.2(9) . . . .
O21 Tb2 O31 N11 -144.6(5) . . . .
O26 Tb2 O31 N11 160.6(6) . . . .
O23 Tb2 O31 N11 -3.6(7) . . . .
O34 Tb2 O31 N11 73.7(6) . . . .
O29 Tb2 O31 N11 -73.0(6) . . . .
O35 Tb2 O31 N11 98.8(6) . . . .
O32 Tb2 O31 N11 -1.3(5) . . . .
O28 Tb2 O31 N11 -123.3(6) . . . .
O33 N11 O32 Tb2 178.0(9) . . . .
O31 N11 O32 Tb2 -2.1(9) . . . .
O21 Tb2 O32 N11 138.6(6) . . . .
O26 Tb2 O32 N11 -19.9(7) . . . .
O23 Tb2 O32 N11 179.3(6) . . . .
O34 Tb2 O32 N11 -88.7(6) . . . .
O29 Tb2 O32 N11 98.8(6) . . . .
O31 Tb2 O32 N11 1.3(5) . . . .
O35 Tb2 O32 N11 -110.8(6) . . . .
O28 Tb2 O32 N11 57.5(6) . . . .
O36 N12 O34 Tb2 -173.2(12) . . . .
O35 N12 O34 Tb2 4.7(11) . . . .
O21 Tb2 O34 N12 -4.2(8) . . . .
O26 Tb2 O34 N12 74.2(7) . . . .
O23 Tb2 O34 N12 -82.1(7) . . . .
O29 Tb2 O34 N12 -145.6(6) . . . .
O31 Tb2 O34 N12 150.5(7) . . . .
O35 Tb2 O34 N12 -2.6(6) . . . .
O32 Tb2 O34 N12 -157.5(7) . . . .
O28 Tb2 O34 N12 119.7(7) . . . .
O36 N12 O35 Tb2 173.4(12) . . . .
O34 N12 O35 Tb2 -4.5(10) . . . .
O21 Tb2 O35 N12 -178.6(7) . . . .
O26 Tb2 O35 N12 -90.8(7) . . . .
O23 Tb2 O35 N12 96.9(7) . . . .
O34 Tb2 O35 N12 2.7(6) . . . .
O29 Tb2 O35 N12 133.7(7) . . . .
O31 Tb2 O35 N12 -29.4(7) . . . .
O32 Tb2 O35 N12 29.7(7) . . . .
O28 Tb2 O35 N12 -133.1(6) . . . .
C9 O1 C2 C1 167.3(11) . . . .
C9 O1 C2 C3 -10.8(17) . . . .
C6 C1 C2 O1 -178.5(9) . . . .
C7 C1 C2 O1 -1.5(14) . . . .
C6 C1 C2 C3 -0.3(16) . . . .
C7 C1 C2 C3 176.7(10) . . . .
O1 C2 C3 C4 -179.5(10) . . . .
C1 C2 C3 C4 2.5(17) . . . .
C2 C3 C4 C5 -3.1(16) . . . .
C2 C3 C4 C8 178.4(10) . . . 1_455
C3 C4 C5 C6 1.6(15) . . . .
C8 C4 C5 C6 -180.0(9) 1_455 . . .
C3 C4 C5 O2 -177.9(9) . . . .
C8 C4 C5 O2 0.5(14) 1_455 . . .
C10 O2 C5 C4 175.8(11) . . . .
C10 O2 C5 C6 -3.8(16) . . . .
C4 C5 C6 C1 0.6(15) . . . .
O2 C5 C6 C1 -179.9(9) . . . .
C2 C1 C6 C5 -1.2(15) . . . .
C7 C1 C6 C5 -178.2(9) . . . .
C13 O4 C7 C1 -165.9(9) . . . .
C2 C1 C7 O4 70.1(12) . . . .
C6 C1 C7 O4 -112.8(10) . . . .
C26 O6 C8 C4 -178.2(9) . . . 1_655
Tb1 O3 C11 N1 -91(3) . . . .
Tb1 O3 C11 C12 87(3) . . . .
C18 N1 C11 O3 -2.4(17) . . . .
C18 N1 C11 C12 -179.7(10) . . . .
O3 C11 C12 C17 -16.7(14) . . . .
N1 C11 C12 C17 160.6(10) . . . .
O3 C11 C12 C13 166.9(10) . . . .
N1 C11 C12 C13 -15.7(15) . . . .
C7 O4 C13 C12 171.7(9) . . . .
C7 O4 C13 C14 -9.8(15) . . . .
C17 C12 C13 O4 178.6(9) . . . .
C11 C12 C13 O4 -5.1(15) . . . .
C17 C12 C13 C14 0.1(15) . . . .
C11 C12 C13 C14 176.4(10) . . . .
O4 C13 C14 C15 179.8(11) . . . .
C12 C13 C14 C15 -1.7(17) . . . .
C13 C14 C15 C16 2.4(19) . . . .
C14 C15 C16 C17 -1.5(18) . . . .
C15 C16 C17 C12 -0.2(17) . . . .
C13 C12 C17 C16 0.9(16) . . . .
C11 C12 C17 C16 -175.7(10) . . . .
C11 N1 C18 C19 139.9(12) . . . .
C22 C20' C19 C20 1(13) . . . .
C22 C20' C19 C18 180(5) . . . .
C22 C20' C19 S1 -177(52) . . . .
C22 C20' C19 S1' 0(15) . . . .
N1 C18 C19 C20 -89(2) . . . .
N1 C18 C19 C20' 92(11) . . . .
N1 C18 C19 S1 91.4(13) . . . .
N1 C18 C19 S1' -88.0(19) . . . .
C22 S1 C19 C20 -0.1(14) . . . .
C22 S1 C19 C20' 2(40) . . . .
C22 S1 C19 C18 179.7(11) . . . .
C22 S1 C19 S1' -0.9(18) . . . .
C20' C19 C20 C21 3(8) . . . .
C18 C19 C20 C21 -176.0(16) . . . .
S1 C19 C20 C21 4(2) . . . .
S1' C19 C20 C21 -179(9) . . . .
C20 C19 S1' C21 1(6) . . . .
C20' C19 S1' C21 3(8) . . . .
C18 C19 S1' C21 -176.8(13) . . . .
S1 C19 S1' C21 4(2) . . . .
C19 C20 C21 C22 -6(3) . . . .
C19 C20 C21 S1' 179(9) . . . .
C19 S1' C21 C20 -1(7) . . . .
C19 S1' C21 C22 -6(2) . . . .
C20 C21 C22 C20' 5(8) . . . .
S1' C21 C22 C20' 6(8) . . . .
C20 C21 C22 S1 5(2) . . . .
S1' C21 C22 S1 7(2) . . . .
C19 C20' C22 C21 -4(15) . . . .
C19 C20' C22 S1 177(50) . . . .
C19 S1 C22 C21 -3.3(15) . . . .
C19 S1 C22 C20' -2(38) . . . .
C24 N2 C23 C31 132.3(11) . . . .
Tb1 O5 C24 N2 -92(2) . . . .
Tb1 O5 C24 C25 89(2) . . . .
C23 N2 C24 O5 3.8(17) . . . .
C23 N2 C24 C25 -177.0(10) . . . .
O5 C24 C25 C26 -174.1(10) . . . .
N2 C24 C25 C26 6.7(16) . . . .
O5 C24 C25 C30 0.1(15) . . . .
N2 C24 C25 C30 -179.1(10) . . . .
C8 O6 C26 C27 -9.2(16) . . . .
C8 O6 C26 C25 170.0(10) . . . .
C30 C25 C26 O6 -178.1(9) . . . .
C24 C25 C26 O6 -4.0(16) . . . .
C30 C25 C26 C27 1.1(16) . . . .
C24 C25 C26 C27 175.2(10) . . . .
O6 C26 C27 C28 178.1(11) . . . .
C25 C26 C27 C28 -1.0(18) . . . .
C26 C27 C28 C29 1.2(19) . . . .
C27 C28 C29 C30 -1(2) . . . .
C28 C29 C30 C25 1.6(19) . . . .
C26 C25 C30 C29 -1.4(17) . . . .
C24 C25 C30 C29 -176.1(11) . . . .
C34 C32' C31 C32 -4(10) . . . .
C34 C32' C31 C23 180(4) . . . .
C34 C32' C31 S2 -174(48) . . . .
C34 C32' C31 S2' 2(11) . . . .
N2 C23 C31 C32 -90.0(16) . . . .
N2 C23 C31 C32' 86(7) . . . .
N2 C23 C31 S2 84.9(11) . . . .
N2 C23 C31 S2' -96.8(12) . . . .
C34 S2 C31 C32 -5.0(12) . . . .
C34 S2 C31 C32' 5(40) . . . .
C34 S2 C31 C23 179.2(10) . . . .
C34 S2 C31 S2' 0.9(13) . . . .
C32' C31 C32 C33 5(6) . . . .
C23 C31 C32 C33 -178.2(11) . . . .
S2 C31 C32 C33 6.6(17) . . . .
S2' C31 C32 C33 -150(6) . . . .
C32 C31 S2' C33 23(5) . . . .
C32' C31 S2' C33 -4(6) . . . .
C23 C31 S2' C33 178.7(10) . . . .
S2 C31 S2' C33 -3.0(14) . . . .
C31 C32 C33 C34 -4.7(18) . . . .
C31 C32 C33 S2' 155(6) . . . .
C31 S2' C33 C34 4.7(16) . . . .
C31 S2' C33 C32 -18(4) . . . .
C32 C33 C34 C32' 2(6) . . . .
S2' C33 C34 C32' -4(6) . . . .
C32 C33 C34 S2 0.9(18) . . . .
S2' C33 C34 S2 -5(2) . . . .
C31 C32' C34 C33 1(10) . . . .
C31 C32' C34 S2 175(38) . . . .
C31 S2 C34 C33 2.3(13) . . . .
C31 S2 C34 C32' -4(30) . . . .
C37 C35 C36 C37 1.6(17) 2_455 . . .
C38 C35 C36 C37 173.4(10) . . . .
C39 O7 C37 C36 -14.7(17) . . . .
C39 O7 C37 C35 168.1(11) . . . 2_455
C35 C36 C37 O7 -178.8(10) . . . .
C35 C36 C37 C35 -1.6(18) . . . 2_455
C42 O9 C38 C35 179.5(9) . . . .
C36 C35 C38 O9 124.0(10) . . . .
C37 C35 C38 O9 -64.5(12) 2_455 . . .
Tb1 O8 C40 N3 104(11) . . . .
Tb1 O8 C40 C41 -71(12) . . . .
C47 N3 C40 O8 0.9(16) . . . .
C47 N3 C40 C41 175.8(9) . . . .
O8 C40 C41 C42 -160.8(10) . . . .
N3 C40 C41 C42 24.1(15) . . . .
O8 C40 C41 C46 21.6(13) . . . .
N3 C40 C41 C46 -153.5(9) . . . .
C38 O9 C42 C41 -174.6(9) . . . .
C38 O9 C42 C43 7.8(14) . . . .
C46 C41 C42 O9 -179.0(9) . . . .
C40 C41 C42 O9 3.4(15) . . . .
C46 C41 C42 C43 -1.4(15) . . . .
C40 C41 C42 C43 -178.9(9) . . . .
O9 C42 C43 C44 179.7(10) . . . .
C41 C42 C43 C44 2.1(15) . . . .
C42 C43 C44 C45 -1.3(17) . . . .
C43 C44 C45 C46 -0.3(17) . . . .
C44 C45 C46 C41 1.0(16) . . . .
C42 C41 C46 C45 -0.2(15) . . . .
C40 C41 C46 C45 177.5(9) . . . .
C40 N3 C47 C48 110.3(11) . . . .
C51 C49' C48 C49 -2(8) . . . .
C51 C49' C48 C47 179(3) . . . .
C51 C49' C48 S3' 0(8) . . . .
C51 C49' C48 S3 179(22) . . . .
N3 C47 C48 C49' 74(6) . . . .
N3 C47 C48 C49 -104.2(17) . . . .
N3 C47 C48 S3' -106.9(15) . . . .
N3 C47 C48 S3 74.0(12) . . . .
C51 S3 C48 C49' -1(15) . . . .
C51 S3 C48 C49 -2.0(12) . . . .
C51 S3 C48 C47 179.5(9) . . . .
C51 S3 C48 S3' 0.4(15) . . . .
C49' C48 C49 C50 4(4) . . . .
C47 C48 C49 C50 -177.6(13) . . . .
S3' C48 C49 C50 -167(8) . . . .
S3 C48 C49 C50 4(2) . . . .
C49' C48 S3' C50 0(4) . . . .
C49 C48 S3' C50 10(6) . . . .
C47 C48 S3' C50 -179.3(10) . . . .
S3 C48 S3' C50 -0.3(18) . . . .
C48 C49 C50 C51 -4(2) . . . .
C48 C49 C50 S3' 167(9) . . . .
C48 S3' C50 C51 0(2) . . . .
C48 S3' C50 C49 -10(7) . . . .
C49 C50 C51 C49' 2(4) . . . .
S3' C50 C51 C49' 0(4) . . . .
C49 C50 C51 S3 2.7(18) . . . .
S3' C50 C51 S3 0(2) . . . .
C48 C49' C51 C50 0(8) . . . .
C48 C49' C51 S3 -179(21) . . . .
C48 S3 C51 C50 -0.4(11) . . . .
C48 S3 C51 C49' 1(14) . . . .
C60 O19 C53 C52 -172.7(10) . . . .
C60 O19 C53 C54 6.8(16) . . . .
C57 C52 C53 O19 176.9(9) . . . .
C58 C52 C53 O19 0.2(14) . . . .
C57 C52 C53 C54 -2.6(14) . . . .
C58 C52 C53 C54 -179.3(9) . . . .
O19 C53 C54 C55 -178.4(10) . . . .
C52 C53 C54 C55 1.1(15) . . . .
C53 C54 C55 C56 0.7(16) . . . .
C53 C54 C55 C59 -179.1(10) . . . .
C54 C55 C56 O20 177.3(9) . . . .
C59 C55 C56 O20 -3.0(15) . . . .
C54 C55 C56 C57 -0.8(15) . . . .
C59 C55 C56 C57 179.0(10) . . . .
C61 O20 C56 C55 -171.3(11) . . . .
C61 O20 C56 C57 6.7(16) . . . .
C55 C56 C57 C52 -0.8(16) . . . .
O20 C56 C57 C52 -178.7(9) . . . .
C53 C52 C57 C56 2.5(15) . . . .
C58 C52 C57 C56 179.2(9) . . . .
C64 O22 C58 C52 160.0(9) . . . .
C53 C52 C58 O22 -71.9(12) . . . .
C57 C52 C58 O22 111.5(10) . . . .
C76 O24 C59 C55 170.8(10) 1_655 . . .
C56 C55 C59 O24 -80.6(13) . . . .
C54 C55 C59 O24 99.2(12) . . . .
Tb2 O21 C62 N7 92(2) . . . .
Tb2 O21 C62 C63 -88(2) . . . .
C69 N7 C62 O21 1.2(17) . . . .
C69 N7 C62 C63 -178.8(10) . . . .
O21 C62 C63 C68 17.1(14) . . . .
N7 C62 C63 C68 -162.9(10) . . . .
O21 C62 C63 C64 -164.1(10) . . . .
N7 C62 C63 C64 15.9(16) . . . .
C58 O22 C64 C65 15.2(15) . . . .
C58 O22 C64 C63 -164.9(9) . . . .
C68 C63 C64 O22 -178.8(10) . . . .
C62 C63 C64 O22 2.4(16) . . . .
C68 C63 C64 C65 1.2(16) . . . .
C62 C63 C64 C65 -177.6(10) . . . .
O22 C64 C65 C66 179.9(11) . . . .
C63 C64 C65 C66 0.0(17) . . . .
C64 C65 C66 C67 -2.0(19) . . . .
C65 C66 C67 C68 3(2) . . . .
C64 C63 C68 C67 -0.3(17) . . . .
C62 C63 C68 C67 178.6(10) . . . .
C66 C67 C68 C63 -1.7(19) . . . .
C62 N7 C69 C70 -141.1(11) . . . .
C73 C71' C70 C71 -7(3) . . . .
C73 C71' C70 C69 179.2(17) . . . .
C73 C71' C70 S4' -6(4) . . . .
C73 C71' C70 S4 158(11) . . . .
N7 C69 C70 C71' -93(3) . . . .
N7 C69 C70 C71 95(2) . . . .
N7 C69 C70 S4' 92.8(12) . . . .
N7 C69 C70 S4 -87.2(12) . . . .
C73 S4 C70 C71' -15(8) . . . .
C73 S4 C70 C71 0.1(15) . . . .
C73 S4 C70 C69 -178.1(9) . . . .
C73 S4 C70 S4' 1.9(10) . . . .
C71' C70 C71 C72 4(3) . . . .
C69 C70 C71 C72 178.0(14) . . . .
S4' C70 C71 C72 -172(9) . . . .
S4 C70 C71 C72 0(3) . . . .
C71' C70 S4' C72 2(2) . . . .
C71 C70 S4' C72 6(7) . . . .
C69 C70 S4' C72 177.5(9) . . . .
S4 C70 S4' C72 -2.5(10) . . . .
C70 C71 C72 C73 0(3) . . . .
C70 C71 C72 S4' 173(9) . . . .
C70 S4' C72 C73 2.3(13) . . . .
C70 S4' C72 C71 -5(7) . . . .
C71 C72 C73 C71' -3(2) . . . .
S4' C72 C73 C71' -5(2) . . . .
C71 C72 C73 S4 0.3(18) . . . .
S4' C72 C73 S4 -1.5(16) . . . .
C70 C71' C73 C72 7(3) . . . .
C70 C71' C73 S4 -160(10) . . . .
C70 S4 C73 C72 -0.2(11) . . . .
C70 S4 C73 C71' 14(7) . . . .
Tb2 O23 C74 N8 88(2) . . . .
Tb2 O23 C74 C75 -90(2) . . . .
C81 N8 C74 O23 -0.3(16) . . . .
C81 N8 C74 C75 178.6(10) . . . .
O23 C74 C75 C80 0.3(14) . . . .
N8 C74 C75 C80 -178.7(10) . . . .
O23 C74 C75 C76 178.7(10) . . . .
N8 C74 C75 C76 -0.2(16) . . . .
C80 C75 C76 O24 179.5(9) . . . 1_455
C74 C75 C76 O24 1.1(16) . . . 1_455
C80 C75 C76 C77 -0.2(16) . . . .
C74 C75 C76 C77 -178.6(10) . . . .
O24 C76 C77 C78 -179.5(10) 1_455 . . .
C75 C76 C77 C78 0.2(17) . . . .
C76 C77 C78 C79 0.2(18) . . . .
C77 C78 C79 C80 -0.6(19) . . . .
C78 C79 C80 C75 0.6(19) . . . .
C76 C75 C80 C79 -0.2(17) . . . .
C74 C75 C80 C79 178.4(10) . . . .
C74 N8 C81 C82 -133.2(11) . . . .
C85 C83' C82 C83 -3(11) . . . .
C85 C83' C82 C81 180(5) . . . .
C85 C83' C82 S5 171(45) . . . .
C85 C83' C82 S5' 0(13) . . . .
N8 C81 C82 C83 96.7(15) . . . .
N8 C81 C82 C83' -87(9) . . . .
N8 C81 C82 S5 -84.6(11) . . . .
N8 C81 C82 S5' 93.3(16) . . . .
C85 S5 C82 C83 -0.3(11) . . . .
C85 S5 C82 C83' -7(36) . . . .
C85 S5 C82 C81 -179.2(9) . . . .
C85 S5 C82 S5' 2.9(16) . . . .
C83' C82 C83 C84 4(7) . . . .
C81 C82 C83 C84 -178.0(11) . . . .
S5 C82 C83 C84 3.2(18) . . . .
S5' C82 C83 C84 -165(9) . . . .
C83 C82 S5' C84 11(7) . . . .
C83' C82 S5' C84 0(7) . . . .
C81 C82 S5' C84 179.9(10) . . . .
S5 C82 S5' C84 -2(2) . . . .
C82 C83 C84 C85 -4.8(19) . . . .
C82 C83 C84 S5' 165(8) . . . .
C82 S5' C84 C85 0(2) . . . .
C82 S5' C84 C83 -11(6) . . . .
C83 C84 C85 C83' 3(7) . . . .
S5' C84 C85 C83' 0(7) . . . .
C83 C84 C85 S5 4.6(17) . . . .
S5' C84 C85 S5 2(2) . . . .
C82 C83' C85 C84 0(12) . . . .
C82 C83' C85 S5 -172(41) . . . .
C82 S5 C85 C84 -2.6(12) . . . .
C82 S5 C85 C83' 6(31) . . . .
C88 C86 C87 C88 2(2) 2_656 . . .
C89 C86 C87 C88 -178.6(11) . . . .
C90 O25 C88 C86 178.8(12) . . . 2_656
C90 O25 C88 C87 -2.5(19) . . . .
C86 C87 C88 C86 -2(2) . . . 2_656
C86 C87 C88 O25 179.7(11) . . . .
C93 O27 C89 C86 -168.6(10) . . . .
C88 C86 C89 O27 69.4(14) 2_656 . . .
C87 C86 C89 O27 -110.3(12) . . . .
Tb2 O26 C91 N9 -9(10) . . . .
Tb2 O26 C91 C92 171(9) . . . .
C98 N9 C91 O26 -3.2(18) . . . .
C98 N9 C91 C92 176.7(11) . . . .
O26 C91 C92 C93 159.5(10) . . . .
N9 C91 C92 C93 -20.4(16) . . . .
O26 C91 C92 C97 -19.9(15) . . . .
N9 C91 C92 C97 160.2(10) . . . .
C89 O27 C93 C92 174.2(10) . . . .
C89 O27 C93 C94 -8.0(16) . . . .
C97 C92 C93 O27 179.0(9) . . . .
C91 C92 C93 O27 -0.4(16) . . . .
C97 C92 C93 C94 1.1(15) . . . .
C91 C92 C93 C94 -178.3(10) . . . .
O27 C93 C94 C95 -179.9(10) . . . .
C92 C93 C94 C95 -2.1(16) . . . .
C93 C94 C95 C96 1.5(16) . . . .
C94 C95 C96 C97 0.2(16) . . . .
C95 C96 C97 C92 -1.2(16) . . . .
C93 C92 C97 C96 0.6(15) . . . .
C91 C92 C97 C96 -179.9(9) . . . .
C91 N9 C98 C99 146.5(12) . . . .
C102 C10A C99 C100 -2(4) . . . .
C102 C10A C99 C98 -178(2) . . . .
C102 C10A C99 S6' -1(5) . . . .
C102 C10A C99 S6 173(14) . . . .
N9 C98 C99 C100 98(2) . . . .
N9 C98 C99 C10A -88(4) . . . .
N9 C98 C99 S6' 95.4(13) . . . .
N9 C98 C99 S6 -85.1(15) . . . .
C102 S6 C99 C100 0.4(18) . . . .
C102 S6 C99 C10A -5(10) . . . .
C102 S6 C99 C98 -177.5(12) . . . .
C102 S6 C99 S6' 2.0(13) . . . .
C10A C99 C100 C101 1(4) . . . .
C98 C99 C100 C101 177.6(18) . . . .
S6' C99 C100 C101 -175(9) . . . .
S6 C99 C100 C101 0(3) . . . .
C100 C99 S6' C101 4(6) . . . .
C10A C99 S6' C101 -1(3) . . . .
C98 C99 S6' C101 177.2(11) . . . .
S6 C99 S6' C101 -2.3(13) . . . .
C99 C100 C101 C102 0(3) . . . .
C99 C100 C101 S6' 175(9) . . . .
C99 S6' C101 C100 -4(6) . . . .
C99 S6' C101 C102 1.7(15) . . . .
C100 C101 C102 C10A -1(3) . . . .
S6' C101 C102 C10A -2(3) . . . .
C100 C101 C102 S6 1(2) . . . .
S6' C101 C102 S6 -0.8(19) . . . .
C99 C10A C102 C101 2(4) . . . .
C99 C10A C102 S6 -173(12) . . . .
C99 S6 C102 C101 -0.7(15) . . . .
C99 S6 C102 C10A 5(9) . . . .
C105 O37 C103 O38 16(3) . . . .
C105 O37 C103 C104 -165(2) . . . .
C103 O37 C105 C106 -172.0(19) . . . .
C109 O39 C107 O40 4(4) . . . .
C109 O39 C107 C108 -176(3) . . . .
C107 O39 C109 C110 149(3) . . . .
O40 C107 C109 O39 -176(4) . . . .
C108 C107 C109 O39 14(10) . . . .
O40 C107 C109 C110 141(4) . . . .
O39 C107 C109 C110 -43(4) . . . .
C108 C107 C109 C110 -28(13) . . . .
